data_4337979
loop_
_publ_author_name
'Ciabatti, Iacopo'
'Femoni, Cristina'
'Hayatifar, Mohammad'
'Iapalucci, Maria Carmela'
'Longoni, Giuliano'
'Pinzino, Calogero'
'Solmi, Matilde Valeria'
'Zacchini, Stefano'

_publ_section_title
;
 The Redox Chemistry of [Co6C(CO)15](2-): A Synthetic Route to New
 Co-Carbide Carbonyl Clusters.
;
_journal_issue 7
_journal_name_full 'Inorganic chemistry'
_journal_page_first 3818
_journal_paper_doi 10.1021/ic500161e
_journal_volume 53
_journal_year 2014
_chemical_formula_sum 'C35.5 H17 Cl Co11 N O23'
_chemical_formula_weight 1509.18
_chemical_name_systematic
; 
 ? 
;
_space_group_IT_number 2
_symmetry_cell_setting triclinic
_symmetry_space_group_name_Hall '-P 1'
_symmetry_space_group_name_H-M 'P -1'
_atom_sites_solution_hydrogens geom
_atom_sites_solution_primary direct
_atom_sites_solution_secondary difmap
_audit_creation_method SHELXL-97
_cell_angle_alpha 102.6090(10)
_cell_angle_beta 95.4510(10)
_cell_angle_gamma 110.2430(10)
_cell_formula_units_Z 2
_cell_length_a 11.6783(7)
_cell_length_b 14.6091(9)
_cell_length_c 15.2432(16)
_cell_measurement_reflns_used 8727
_cell_measurement_temperature 295(2)
_cell_measurement_theta_max 27.9235
_cell_measurement_theta_min 2.3405
_cell_volume 2339.5(3)
_computing_cell_refinement 'APEX2 (Bruker AXS, 2006)'
_computing_data_collection 'APEX2 (Bruker AXS, 2006)'
_computing_data_reduction 'SAINT (Bruker AXS, 2004)'
_computing_molecular_graphics 'SCHAKAL99 (Keller, 1999)'
_computing_publication_material 'XCIF (Bruker AXS, 2001)'
_computing_structure_refinement 'SHELXL-97 (Sheldrick, 1997)'
_computing_structure_solution 'SHELXS-97 (Sheldrick, 1990)'
_diffrn_ambient_temperature 295(2)
_diffrn_measured_fraction_theta_full 0.994
_diffrn_measured_fraction_theta_max 0.994
_diffrn_measurement_device_type 'CCD area detector'
_diffrn_measurement_method 'phi and omega scans'
_diffrn_radiation_monochromator graphite
_diffrn_radiation_source 'fine-focus sealed tube'
_diffrn_radiation_type MoK\a
_diffrn_radiation_wavelength 0.71073
_diffrn_reflns_av_R_equivalents 0.0225
_diffrn_reflns_av_unetI/netI 0.0267
_diffrn_reflns_limit_h_max 13
_diffrn_reflns_limit_h_min -13
_diffrn_reflns_limit_k_max 17
_diffrn_reflns_limit_k_min -17
_diffrn_reflns_limit_l_max 18
_diffrn_reflns_limit_l_min -18
_diffrn_reflns_number 22545
_diffrn_reflns_theta_full 25.03
_diffrn_reflns_theta_max 25.03
_diffrn_reflns_theta_min 1.39
_exptl_absorpt_coefficient_mu 3.930
_exptl_absorpt_correction_T_max 0.6499
_exptl_absorpt_correction_T_min 0.5222
_exptl_absorpt_correction_type empirical
_exptl_absorpt_process_details
;
 Data were corrected for Lorentz polarization and absorption
 effects (empirical absorption corrections SADABS).
 R(int) = 0.0742 (selected reflections only, before parameter refinement)
 R(int) = 0.0371 (selected reflections only, after parameter refinement)
;
_exptl_crystal_colour black
_exptl_crystal_density_diffrn 2.142
_exptl_crystal_density_method 'not measured'
_exptl_crystal_description prism
_exptl_crystal_F_000 1470
_exptl_crystal_size_max 0.19
_exptl_crystal_size_mid 0.16
_exptl_crystal_size_min 0.12
_refine_diff_density_max 2.363
_refine_diff_density_min -0.815
_refine_diff_density_rms 0.173
_refine_ls_extinction_method none
_refine_ls_goodness_of_fit_ref 1.023
_refine_ls_hydrogen_treatment constr
_refine_ls_matrix_type full
_refine_ls_number_parameters 565
_refine_ls_number_reflns 8209
_refine_ls_number_restraints 280
_refine_ls_restrained_S_all 1.060
_refine_ls_R_factor_all 0.0806
_refine_ls_R_factor_gt 0.0686
_refine_ls_shift/su_max 0.000
_refine_ls_shift/su_mean 0.000
_refine_ls_structure_factor_coef Fsqd
_refine_ls_weighting_details 'calc w=1/[\s^2^(Fo^2^)+(0.1424P)^2^+11.2947P] where P=(Fo^2^+2Fc^2^)/3'
_refine_ls_weighting_scheme calc
_refine_ls_wR_factor_gt 0.2102
_refine_ls_wR_factor_ref 0.2249
_reflns_number_gt 6634
_reflns_number_total 8209
_reflns_threshold_expression >2sigma(I)
_cod_data_source_file ic500161e_si_001.cif
_cod_data_source_block 7_[TMBA][Co11C2(CO)23]0.5CH2Cl2
_cod_depositor_comments 'Adding full bibliography for 4337973--4337985.cif.'
_cod_original_sg_symbol_H-M P-1
_cod_original_formula_sum 'C35.50 H17 Cl Co11 N O23'
_cod_database_code 4337979

loop_
_symmetry_equiv_pos_as_xyz
'x, y, z'
'-x, -y, -z'

loop_
_atom_site_label
_atom_site_type_symbol
_atom_site_fract_x
_atom_site_fract_y
_atom_site_fract_z
_atom_site_U_iso_or_equiv
_atom_site_adp_type
_atom_site_occupancy
_atom_site_symmetry_multiplicity
_atom_site_calc_flag
_atom_site_refinement_flags
_atom_site_disorder_assembly
_atom_site_disorder_group
Co1 Co 0.07269(13) 0.72802(10) 0.96445(8) 0.0552(3) Uani 1 1 d . A .
Co2 Co 0.24275(11) 0.70035(9) 0.88471(8) 0.0505(3) Uani 1 1 d . A .
Co3 Co 0.20657(13) 0.86659(9) 0.89352(8) 0.0580(4) Uani 1 1 d . . .
Co4 Co 0.14745(10) 0.71273(8) 0.73012(7) 0.0439(3) Uani 1 1 d . A .
Co5 Co 0.00651(10) 0.58619(8) 0.82285(7) 0.0427(3) Uani 1 1 d . . .
Co6 Co -0.00691(11) 0.79269(9) 0.80454(8) 0.0524(3) Uani 1 1 d . A .
Co7 Co -0.09498(9) 0.61475(8) 0.67695(7) 0.0408(3) Uani 1 1 d . A .
Co8 Co -0.22495(11) 0.74418(10) 0.73396(9) 0.0548(3) Uani 1 1 d . . .
Co9 Co -0.20644(10) 0.68058(9) 0.56540(8) 0.0503(3) Uani 1 1 d . A .
Co10 Co -0.08793(12) 0.86478(9) 0.64803(9) 0.0552(3) Uani 1 1 d . A .
Co11 Co 0.03662(10) 0.76154(9) 0.60201(7) 0.0455(3) Uani 1 1 d . . .
C1 C 0.0956(7) 0.7269(6) 0.8446(5) 0.0403(16) Uani 1 1 d . A .
C2 C -0.0814(7) 0.7479(6) 0.6799(5) 0.0405(16) Uani 1 1 d . A .
C3 C 0.2088(11) 0.7098(9) 1.0181(7) 0.072(3) Uani 1 1 d U . .
C4 C 0.4002(11) 0.7858(10) 0.9259(9) 0.086(3) Uani 1 1 d U . .
C5 C 0.2657(10) 0.5841(9) 0.8678(7) 0.065(2) Uani 1 1 d U . .
C6 C 0.0083(10) 0.4604(7) 0.8020(7) 0.061(2) Uani 1 1 d U A .
C7 C -0.0468(10) 0.5886(8) 0.9380(7) 0.064(2) Uani 1 1 d U A .
C8 C -0.1571(8) 0.5280(7) 0.7566(7) 0.055(2) Uani 1 1 d U A .
C9 C -0.1403(13) 0.8040(11) 0.8597(8) 0.086(3) Uani 1 1 d U A .
C10 C 0.2879(10) 0.6900(10) 0.7259(8) 0.075(3) Uani 1 1 d U . .
C11 C 0.2051(8) 0.8047(8) 0.6550(7) 0.062(2) Uani 1 1 d U A .
C12 C 0.1167(18) 0.9343(13) 0.8469(12) 0.057(3) Uiso 0.605(18) 1 d PU A 1
C12' C 0.076(3) 0.9231(19) 0.8670(18) 0.055(4) Uiso 0.395(18) 1 d PU A 2
C13 C 0.0682(11) 0.7147(9) 0.4921(7) 0.072(3) Uani 1 1 d U A .
C14 C 0.0560(11) 0.8923(9) 0.5882(9) 0.079(3) Uani 1 1 d U A .
C15 C -0.2093(11) 0.6270(9) 0.4476(7) 0.075(3) Uani 1 1 d U . .
C16 C -0.2037(11) 0.8153(8) 0.5434(7) 0.074(3) Uani 1 1 d U . .
C17 C -0.3680(10) 0.6367(9) 0.5623(9) 0.082(3) Uani 1 1 d U . .
C18 C -0.2009(8) 0.5153(7) 0.5833(7) 0.056(2) Uani 1 1 d U . .
C19 C 0.0464(8) 0.5859(7) 0.6434(6) 0.0482(18) Uani 1 1 d U . .
C20 C 0.2343(13) 0.9257(9) 1.0143(8) 0.084(3) Uani 1 1 d U A .
C21 C 0.0243(15) 0.7744(11) 1.0622(9) 0.099(3) Uani 1 1 d U . .
C22 C 0.3427(14) 0.9479(10) 0.8648(10) 0.097(4) Uani 1 1 d U A .
C23 C -0.0809(13) 0.9908(9) 0.6706(10) 0.090(3) Uani 1 1 d U . .
C24 C -0.2985(12) 0.8328(9) 0.7263(8) 0.079(3) Uani 1 1 d U A .
C25 C -0.3501(14) 0.6494(13) 0.7560(12) 0.103(4) Uani 1 1 d U A .
O3 O 0.2619(8) 0.7059(7) 1.0854(5) 0.085(2) Uani 1 1 d U A .
O4 O 0.5033(9) 0.8336(8) 0.9515(7) 0.111(3) Uani 1 1 d U A .
O5 O 0.2895(9) 0.5145(7) 0.8537(7) 0.094(2) Uani 1 1 d U A .
O6 O 0.0043(9) 0.3813(6) 0.7916(6) 0.086(2) Uani 1 1 d U . .
O7 O -0.1116(8) 0.5364(6) 0.9758(5) 0.083(2) Uani 1 1 d U . .
O8 O -0.2547(6) 0.4676(6) 0.7591(6) 0.0754(19) Uani 1 1 d U . .
O9 O -0.1634(10) 0.8313(9) 0.9305(7) 0.111(3) Uani 1 1 d U . .
O10 O 0.3720(7) 0.6757(8) 0.7045(6) 0.093(2) Uani 1 1 d U A .
O11 O 0.3018(7) 0.8629(7) 0.6491(6) 0.089(2) Uani 1 1 d U . .
O12 O 0.1198(12) 1.0171(9) 0.8504(9) 0.068(3) Uiso 0.605(18) 1 d PU A 1
O12' O 0.0622(19) 1.0050(14) 0.8822(13) 0.066(4) Uiso 0.395(18) 1 d PU A 2
O13 O 0.0904(9) 0.6935(7) 0.4212(6) 0.099(3) Uani 1 1 d U . .
O14 O 0.1196(9) 0.9548(7) 0.5585(7) 0.101(3) Uani 1 1 d U . .
O15 O -0.2195(9) 0.5938(7) 0.3723(6) 0.096(2) Uani 1 1 d U A .
O16 O -0.2571(9) 0.8345(7) 0.4853(6) 0.098(3) Uani 1 1 d U A .
O17 O -0.4746(8) 0.6098(8) 0.5492(8) 0.114(3) Uani 1 1 d U A .
O18 O -0.2606(7) 0.4399(5) 0.5327(5) 0.0743(19) Uani 1 1 d U A .
O19 O 0.0644(6) 0.5215(5) 0.5934(5) 0.0635(16) Uani 1 1 d U A .
O20 O 0.2598(10) 0.9748(7) 1.0889(6) 0.108(3) Uani 1 1 d U . .
O21 O -0.0197(12) 0.8012(9) 1.1247(8) 0.131(3) Uani 1 1 d U A .
O22 O 0.4328(10) 0.9971(8) 0.8467(8) 0.118(3) Uani 1 1 d U . .
O23 O -0.0749(11) 1.0713(7) 0.6824(8) 0.117(3) Uani 1 1 d U A .
O24 O -0.3553(8) 0.8807(7) 0.7246(6) 0.090(2) Uani 1 1 d U . .
O25 O -0.4343(10) 0.5893(9) 0.7739(9) 0.130(3) Uani 1 1 d U . .
N1 N 0.3406(10) 0.2429(9) -0.2173(9) 0.68(3) Uiso 0.50 1 d PRU A -1
C101 C 0.4404(10) 0.2048(9) -0.1971(9) 0.68(3) Uiso 0.50 1 d PRU A -1
H10A H 0.5021 0.2250 -0.2338 1.027 Uiso 0.50 1 calc PR A -1
H10B H 0.4053 0.1323 -0.2110 1.027 Uiso 0.50 1 calc PR A -1
H10C H 0.4781 0.2326 -0.1335 1.027 Uiso 0.50 1 calc PR A -1
C102 C 0.2800(10) 0.1980(9) -0.3162(9) 0.68(3) Uiso 0.50 1 d PRU A -1
H10D H 0.2157 0.2226 -0.3292 1.027 Uiso 0.50 1 calc PR A -1
H10E H 0.2446 0.1256 -0.3291 1.027 Uiso 0.50 1 calc PR A -1
H10F H 0.3409 0.2172 -0.3538 1.027 Uiso 0.50 1 calc PR A -1
C103 C 0.2441(10) 0.2114(9) -0.1600(9) 0.68(3) Uiso 0.50 1 d PRU A -1
H10G H 0.1798 0.2360 -0.1731 1.025 Uiso 0.50 1 calc PR A -1
H10H H 0.2817 0.2392 -0.0965 1.025 Uiso 0.50 1 calc PR A -1
H10I H 0.2090 0.1388 -0.1739 1.025 Uiso 0.50 1 calc PR A -1
C104 C 0.3911(10) 0.3574(9) -0.2007(9) 0.68(3) Uiso 0.50 1 d PRU A -1
H10J H 0.4556 0.3761 -0.2366 0.821 Uiso 0.50 1 calc PR A -1
H10K H 0.3248 0.3769 -0.2230 0.821 Uiso 0.50 1 calc PR A -1
C105 C 0.4441(10) 0.4173(9) -0.1020(9) 0.68(3) Uiso 0.50 1 d PRU A -1
C106 C 0.5694(10) 0.4477(9) -0.0665(9) 0.68(3) Uiso 0.50 1 d PRU A -1
H106 H 0.6210 0.4296 -0.1037 0.820 Uiso 0.50 1 calc PR A -1
C107 C 0.6188(10) 0.5044(9) 0.0230(9) 0.68(3) Uiso 0.50 1 d PRU A -1
H107 H 0.7029 0.5244 0.0460 0.821 Uiso 0.50 1 calc PR A -1
C108 C 0.5420(10) 0.5309(9) 0.0779(9) 0.68(3) Uiso 0.50 1 d PRU A -1
H108 H 0.5743 0.5685 0.1384 0.821 Uiso 0.50 1 calc PR A -1
C109 C 0.4176(10) 0.5019(9) 0.0437(9) 0.68(3) Uiso 0.50 1 d PRU A -1
H109 H 0.3663 0.5198 0.0814 0.820 Uiso 0.50 1 calc PR A -1
C110 C 0.3687(10) 0.4469(9) -0.0457(9) 0.68(3) Uiso 0.50 1 d PRU A -1
H110 H 0.2851 0.4293 -0.0687 0.821 Uiso 0.50 1 calc PR A -1
N2 N 0.5566(10) 0.1301(9) -0.3859(9) 0.55(3) Uiso 0.50 1 d PRU A -2
C201 C 0.6138(10) 0.1889(9) -0.4497(9) 0.54(3) Uiso 0.50 1 d PRU A -2
H20A H 0.6985 0.1944 -0.4470 0.811 Uiso 0.50 1 calc PR A -2
H20B H 0.6115 0.2553 -0.4322 0.811 Uiso 0.50 1 calc PR A -2
H20C H 0.5683 0.1547 -0.5109 0.811 Uiso 0.50 1 calc PR A -2
C202 C 0.6260(10) 0.1843(9) -0.2900(9) 0.55(3) Uiso 0.50 1 d PRU A -2
H20D H 0.5891 0.1464 -0.2489 0.818 Uiso 0.50 1 calc PR A -2
H20E H 0.6223 0.2504 -0.2731 0.818 Uiso 0.50 1 calc PR A -2
H20F H 0.7112 0.1909 -0.2864 0.818 Uiso 0.50 1 calc PR A -2
C203 C 0.4243(10) 0.1214(9) -0.3900(9) 0.55(3) Uiso 0.50 1 d PRU A -2
H20G H 0.3875 0.0835 -0.3489 0.828 Uiso 0.50 1 calc PR A -2
H20H H 0.3788 0.0872 -0.4512 0.828 Uiso 0.50 1 calc PR A -2
H20I H 0.4219 0.1878 -0.3725 0.828 Uiso 0.50 1 calc PR A -2
C204 C 0.5625(10) 0.0253(9) -0.4074(9) 0.55(3) Uiso 0.50 1 d PRU A -2
H20J H 0.6485 0.0329 -0.4067 0.659 Uiso 0.50 1 calc PR A -2
H20K H 0.5349 -0.0056 -0.3590 0.659 Uiso 0.50 1 calc PR A -2
C205 C 0.4857(10) -0.0457(9) -0.4981(9) 0.55(3) Uiso 0.50 1 d PRU A -2
C206 C 0.5370(10) -0.0523(9) -0.5766(9) 0.55(3) Uiso 0.50 1 d PRU A -2
H206 H 0.6192 -0.0112 -0.5735 0.662 Uiso 0.50 1 calc PR A -2
C207 C 0.4681(10) -0.1188(9) -0.6591(9) 0.55(3) Uiso 0.50 1 d PRU A -2
H207 H 0.5036 -0.1226 -0.7113 0.662 Uiso 0.50 1 calc PR A -2
C208 C 0.3464(10) -0.1794(9) -0.6634(9) 0.55(3) Uiso 0.50 1 d PRU A -2
H208 H 0.2991 -0.2240 -0.7188 0.661 Uiso 0.50 1 calc PR A -2
C209 C 0.2942(10) -0.1744(9) -0.5860(9) 0.55(3) Uiso 0.50 1 d PRU A -2
H209 H 0.2117 -0.2153 -0.5896 0.664 Uiso 0.50 1 calc PR A -2
C210 C 0.3631(10) -0.1094(9) -0.5037(9) 0.55(3) Uiso 0.50 1 d PRU A -2
H210 H 0.3279 -0.1079 -0.4514 0.664 Uiso 0.50 1 calc PR A -2
C301 C 0.426(10) 0.280(8) -0.179(6) 0.68(3) Uiso 0.50 1 d PDU B -2
H30A H 0.4986 0.2635 -0.1687 0.821 Uiso 0.50 1 calc PR B -2
H30B H 0.4244 0.3271 -0.1232 0.821 Uiso 0.50 1 calc PR B -2
Cl1 Cl 0.4275(9) 0.3332(7) -0.2713(7) 0.122(3) Uiso 0.50 1 d PD B -2
Cl2 Cl 0.290(3) 0.1710(18) -0.209(2) 0.349(15) Uiso 0.50 1 d PD B -2

loop_
_atom_site_aniso_label
_atom_site_aniso_U_11
_atom_site_aniso_U_22
_atom_site_aniso_U_33
_atom_site_aniso_U_23
_atom_site_aniso_U_13
_atom_site_aniso_U_12
Co1 0.0758(8) 0.0610(8) 0.0366(6) 0.0122(5) 0.0100(5) 0.0357(6)
Co2 0.0480(6) 0.0516(7) 0.0495(7) 0.0136(5) -0.0023(5) 0.0187(5)
Co3 0.0706(8) 0.0411(6) 0.0480(7) 0.0064(5) -0.0129(6) 0.0137(6)
Co4 0.0437(6) 0.0481(6) 0.0375(6) 0.0137(5) 0.0033(4) 0.0143(5)
Co5 0.0480(6) 0.0414(6) 0.0420(6) 0.0156(5) 0.0068(5) 0.0184(5)
Co6 0.0620(7) 0.0499(7) 0.0444(6) 0.0023(5) -0.0035(5) 0.0298(6)
Co7 0.0413(6) 0.0395(6) 0.0438(6) 0.0142(4) 0.0064(4) 0.0163(4)
Co8 0.0555(7) 0.0616(8) 0.0613(8) 0.0222(6) 0.0158(6) 0.0343(6)
Co9 0.0461(6) 0.0506(7) 0.0471(6) 0.0058(5) -0.0069(5) 0.0183(5)
Co10 0.0657(8) 0.0403(6) 0.0572(7) 0.0135(5) -0.0036(6) 0.0207(5)
Co11 0.0451(6) 0.0490(6) 0.0407(6) 0.0180(5) 0.0047(5) 0.0131(5)
C1 0.046(4) 0.042(4) 0.034(4) 0.011(3) 0.004(3) 0.018(3)
C2 0.042(4) 0.038(4) 0.041(4) 0.010(3) 0.002(3) 0.017(3)
C3 0.087(6) 0.072(6) 0.059(5) 0.013(5) 0.000(5) 0.037(5)
C4 0.067(6) 0.089(7) 0.084(7) 0.030(6) -0.022(5) 0.011(5)
C5 0.072(5) 0.076(6) 0.071(6) 0.031(5) 0.018(4) 0.047(5)
C6 0.083(6) 0.052(5) 0.059(5) 0.019(4) 0.008(4) 0.037(4)
C7 0.078(6) 0.075(6) 0.051(5) 0.032(4) 0.020(4) 0.035(5)
C8 0.049(4) 0.058(5) 0.067(5) 0.036(4) 0.013(4) 0.020(4)
C9 0.119(7) 0.121(8) 0.063(6) 0.026(5) 0.032(5) 0.093(6)
C10 0.056(5) 0.100(7) 0.072(6) 0.025(5) 0.001(5) 0.034(5)
C11 0.046(4) 0.080(6) 0.061(5) 0.038(4) 0.010(4) 0.012(4)
C13 0.077(6) 0.084(6) 0.052(5) 0.026(5) 0.015(4) 0.023(5)
C14 0.084(6) 0.061(5) 0.104(7) 0.052(5) 0.021(5) 0.023(5)
C15 0.098(7) 0.087(6) 0.048(5) 0.011(5) -0.009(5) 0.054(5)
C16 0.087(6) 0.069(6) 0.064(5) 0.020(5) -0.018(5) 0.036(5)
C17 0.049(5) 0.075(6) 0.110(7) 0.003(6) -0.010(5) 0.028(5)
C18 0.044(4) 0.052(5) 0.066(5) 0.012(4) -0.003(4) 0.017(4)
C19 0.045(4) 0.054(4) 0.047(4) 0.010(4) 0.003(3) 0.023(3)
C20 0.104(6) 0.076(5) 0.060(5) 0.009(4) -0.007(5) 0.032(5)
C21 0.144(7) 0.104(6) 0.076(6) 0.026(5) 0.044(5) 0.072(6)
C22 0.100(6) 0.078(6) 0.098(6) 0.035(5) 0.006(5) 0.010(5)
C23 0.107(6) 0.058(5) 0.105(6) 0.022(5) -0.004(5) 0.038(5)
C24 0.095(7) 0.086(6) 0.069(6) 0.009(5) 0.009(5) 0.061(5)
C25 0.084(6) 0.120(7) 0.132(7) 0.067(6) 0.032(5) 0.049(5)
O3 0.101(5) 0.101(5) 0.060(4) 0.030(4) -0.004(4) 0.045(4)
O4 0.079(5) 0.109(6) 0.113(6) 0.036(5) -0.022(4) 0.004(4)
O5 0.102(6) 0.091(5) 0.102(6) 0.028(5) 0.015(5) 0.052(5)
O6 0.115(6) 0.061(4) 0.087(5) 0.019(4) 0.008(4) 0.042(4)
O7 0.093(5) 0.092(5) 0.069(4) 0.039(4) 0.031(4) 0.024(4)
O8 0.052(4) 0.078(4) 0.092(5) 0.045(4) 0.011(3) 0.007(3)
O9 0.129(6) 0.144(6) 0.083(5) 0.016(5) 0.032(4) 0.085(5)
O10 0.062(4) 0.128(6) 0.093(5) 0.026(5) 0.009(4) 0.045(4)
O11 0.062(4) 0.106(5) 0.087(4) 0.050(4) 0.009(3) 0.004(4)
O13 0.098(5) 0.110(5) 0.069(4) 0.010(4) 0.032(4) 0.018(4)
O14 0.104(5) 0.079(5) 0.124(6) 0.053(4) 0.033(4) 0.021(4)
O15 0.117(5) 0.106(5) 0.066(4) 0.002(4) 0.000(4) 0.058(4)
O16 0.114(5) 0.086(5) 0.086(5) 0.028(4) -0.019(4) 0.035(4)
O17 0.071(4) 0.114(6) 0.134(6) 0.002(5) -0.004(4) 0.031(4)
O18 0.063(4) 0.056(4) 0.085(5) 0.005(3) -0.011(3) 0.013(3)
O19 0.061(4) 0.064(4) 0.061(4) 0.000(3) 0.001(3) 0.032(3)
O20 0.127(6) 0.096(5) 0.073(4) -0.006(4) -0.007(4) 0.031(5)
O21 0.174(7) 0.131(6) 0.104(6) 0.018(5) 0.056(5) 0.078(5)
O22 0.110(6) 0.097(5) 0.123(6) 0.040(5) 0.017(5) 0.004(4)
O23 0.136(6) 0.067(4) 0.141(6) 0.014(4) -0.005(5) 0.047(4)
O24 0.105(5) 0.093(5) 0.092(5) 0.016(4) 0.006(4) 0.072(4)
O25 0.101(6) 0.141(7) 0.161(7) 0.074(6) 0.040(5) 0.038(5)

loop_
_atom_type_symbol
_atom_type_description
_atom_type_scat_dispersion_real
_atom_type_scat_dispersion_imag
_atom_type_scat_source
C C 0.0033 0.0016 'International Tables Vol C Tables 4.2.6.8 and 6.1.1.4'
H H 0.0000 0.0000 'International Tables Vol C Tables 4.2.6.8 and 6.1.1.4'
N N 0.0061 0.0033 'International Tables Vol C Tables 4.2.6.8 and 6.1.1.4'
O O 0.0106 0.0060 'International Tables Vol C Tables 4.2.6.8 and 6.1.1.4'
Co Co 0.3494 0.9721 'International Tables Vol C Tables 4.2.6.8 and 6.1.1.4'
Cl Cl 0.1484 0.1585 'International Tables Vol C Tables 4.2.6.8 and 6.1.1.4'

loop_
_geom_angle_atom_site_label_1
_geom_angle_atom_site_label_2
_geom_angle_atom_site_label_3
_geom_angle
C21 Co1 C3 99.1(6)
C21 Co1 C1 150.5(5)
C3 Co1 C1 104.8(4)
C21 Co1 C7 96.2(6)
C3 Co1 C7 98.1(5)
C1 Co1 C7 97.4(4)
C21 Co1 Co5 142.9(6)
C3 Co1 Co5 99.3(3)
C1 Co1 Co5 49.0(2)
C7 Co1 Co5 49.4(3)
C21 Co1 Co2 150.2(6)
C3 Co1 Co2 54.5(4)
C1 Co1 Co2 50.3(2)
C7 Co1 Co2 100.7(3)
Co5 Co1 Co2 63.31(5)
C21 Co1 Co3 114.6(5)
C3 Co1 Co3 93.4(4)
C1 Co1 Co3 47.6(2)
C7 Co1 Co3 145.0(3)
Co5 Co1 Co3 96.21(5)
Co2 Co1 Co3 60.39(5)
C21 Co1 Co6 113.0(5)
C3 Co1 Co6 139.7(4)
C1 Co1 Co6 38.4(2)
C7 Co1 Co6 101.9(3)
Co5 Co1 Co6 69.59(4)
Co2 Co1 Co6 87.38(5)
Co3 Co1 Co6 51.83(4)
C5 Co2 C4 98.9(6)
C5 Co2 C1 130.0(4)
C4 Co2 C1 129.8(5)
C5 Co2 C3 96.3(5)
C4 Co2 C3 91.6(6)
C1 Co2 C3 93.0(4)
C5 Co2 C10 83.4(4)
C4 Co2 C10 87.4(5)
C1 Co2 C10 88.0(3)
C3 Co2 C10 178.9(4)
C5 Co2 Co1 121.4(3)
C4 Co2 Co1 120.2(5)
C1 Co2 Co1 47.2(2)
C3 Co2 Co1 45.9(3)
C10 Co2 Co1 135.1(3)
C5 Co2 Co4 109.1(3)
C4 Co2 Co4 113.5(4)
C1 Co2 Co4 46.9(2)
C3 Co2 Co4 139.9(3)
C10 Co2 Co4 41.1(2)
Co1 Co2 Co4 94.03(5)
C5 Co2 Co3 174.9(3)
C4 Co2 Co3 82.4(4)
C1 Co2 Co3 47.9(2)
C3 Co2 Co3 88.6(3)
C10 Co2 Co3 91.7(3)
Co1 Co2 Co3 61.35(5)
Co4 Co2 Co3 65.92(5)
C5 Co2 Co5 85.3(4)
C4 Co2 Co5 175.7(4)
C1 Co2 Co5 45.8(2)
C3 Co2 Co5 88.8(3)
C10 Co2 Co5 92.3(3)
Co1 Co2 Co5 57.56(5)
Co4 Co2 Co5 63.91(4)
Co3 Co2 Co5 93.30(5)
C22 Co3 C20 99.5(7)
C22 Co3 C12 89.2(8)
C20 Co3 C12 101.2(7)
C22 Co3 C1 135.3(6)
C20 Co3 C1 119.9(5)
C12 Co3 C1 101.9(6)
C22 Co3 C12' 104.7(10)
C20 Co3 C12' 92.2(9)
C12 Co3 C12' 16.7(8)
C1 Co3 C12' 94.7(8)
C22 Co3 Co6 127.6(5)
C20 Co3 Co6 119.8(5)
C12 Co3 Co6 52.5(6)
C1 Co3 Co6 49.7(2)
C12' Co3 Co6 45.9(7)
C22 Co3 Co2 104.5(5)
C20 Co3 Co2 104.1(4)
C12 Co3 Co2 148.7(5)
C1 Co3 Co2 48.9(2)
C12' Co3 Co2 143.5(8)
Co6 Co3 Co2 98.26(5)
C22 Co3 Co1 157.9(5)
C20 Co3 Co1 74.2(4)
C12 Co3 Co1 112.7(7)
C1 Co3 Co1 45.7(2)
C12' Co3 Co1 96.8(9)
Co6 Co3 Co1 71.90(5)
Co2 Co3 Co1 58.26(5)
C22 Co3 Co4 94.4(5)
C20 Co3 Co4 159.1(4)
C12 Co3 Co4 94.6(5)
C1 Co3 Co4 42.2(2)
C12' Co3 Co4 99.4(7)
Co6 Co3 Co4 60.61(4)
Co2 Co3 Co4 56.97(4)
Co1 Co3 Co4 87.12(5)
C10 Co4 C1 116.5(4)
C10 Co4 C19 94.0(5)
C1 Co4 C19 112.6(4)
C10 Co4 C11 87.3(5)
C1 Co4 C11 133.6(4)
C19 Co4 C11 104.1(4)
C10 Co4 Co2 67.4(4)
C1 Co4 Co2 49.1(2)
C19 Co4 Co2 115.7(3)
C11 Co4 Co2 133.3(3)
C10 Co4 Co11 124.4(4)
C1 Co4 Co11 118.0(2)
C19 Co4 Co11 75.1(3)
C11 Co4 Co11 46.2(3)
Co2 Co4 Co11 164.86(6)
C10 Co4 Co7 139.7(4)
C1 Co4 Co7 79.5(2)
C19 Co4 Co7 46.8(2)
C11 Co4 Co7 108.5(3)
Co2 Co4 Co7 116.17(5)
Co11 Co4 Co7 62.47(4)
C10 Co4 Co6 156.2(4)
C1 Co4 Co6 45.5(2)
C19 Co4 Co6 107.2(2)
C11 Co4 Co6 97.6(3)
Co2 Co4 Co6 93.15(5)
Co11 Co4 Co6 72.92(5)
Co7 Co4 Co6 60.41(4)
C10 Co4 Co5 107.3(4)
C1 Co4 Co5 43.2(2)
C19 Co4 Co5 71.5(3)
C11 Co4 Co5 164.8(3)
Co2 Co4 Co5 58.95(4)
Co11 Co4 Co5 119.30(5)
Co7 Co4 Co5 57.59(4)
Co6 Co4 Co5 70.70(4)
C10 Co4 Co3 103.1(4)
C1 Co4 Co3 43.2(2)
C19 Co4 Co3 155.0(3)
C11 Co4 Co3 94.9(3)
Co2 Co4 Co3 57.11(4)
Co11 Co4 Co3 108.46(5)
Co7 Co4 Co3 111.74(5)
Co6 Co4 Co3 53.34(4)
Co5 Co4 Co3 85.86(5)
C6 Co5 C8 88.1(4)
C6 Co5 C1 148.5(4)
C8 Co5 C1 119.1(3)
C6 Co5 C7 95.8(5)
C8 Co5 C7 92.9(4)
C1 Co5 C7 98.0(4)
C6 Co5 Co1 131.6(3)
C8 Co5 Co1 122.4(3)
C1 Co5 Co1 48.3(2)
C7 Co5 Co1 50.8(3)
C6 Co5 Co7 111.7(3)
C8 Co5 Co7 48.4(3)
C1 Co5 Co7 80.6(2)
C7 Co5 Co7 128.8(3)
Co1 Co5 Co7 116.64(5)
C6 Co5 Co2 102.0(3)
C8 Co5 Co2 164.0(3)
C1 Co5 Co2 48.1(2)
C7 Co5 Co2 98.3(3)
Co1 Co5 Co2 59.13(5)
Co7 Co5 Co2 115.74(5)
C6 Co5 Co4 117.1(3)
C8 Co5 Co4 107.2(3)
C1 Co5 Co4 43.3(2)
C7 Co5 Co4 141.3(3)
Co1 Co5 Co4 90.74(5)
Co7 Co5 Co4 58.96(4)
Co2 Co5 Co4 57.14(4)
C12' Co6 C9 85.6(11)
C12' Co6 C2 124.7(9)
C9 Co6 C2 101.0(5)
C12' Co6 C1 103.1(9)
C9 Co6 C1 122.9(4)
C2 Co6 C1 117.1(3)
C12' Co6 C12 16.8(9)
C9 Co6 C12 101.6(7)
C2 Co6 C12 115.7(6)
C1 Co6 C12 98.2(6)
C12' Co6 Co8 116.9(9)
C9 Co6 Co8 50.8(4)
C2 Co6 Co8 50.6(2)
C1 Co6 Co8 137.1(2)
C12 Co6 Co8 124.5(5)
C12' Co6 Co3 53.8(9)
C9 Co6 Co3 120.8(4)
C2 Co6 Co3 136.4(2)
C1 Co6 Co3 50.4(2)
C12 Co6 Co3 48.0(5)
Co8 Co6 Co3 169.84(7)
C12' Co6 Co7 164.3(10)
C9 Co6 Co7 106.9(5)
C2 Co6 Co7 44.8(2)
C1 Co6 Co7 78.3(2)
C12 Co6 Co7 148.0(6)
Co8 Co6 Co7 67.43(5)
Co3 Co6 Co7 122.67(6)
C12' Co6 Co4 110.7(10)
C9 Co6 Co4 160.7(4)
C2 Co6 Co4 78.6(2)
C1 Co6 Co4 45.0(2)
C12 Co6 Co4 95.7(6)
Co8 Co6 Co4 123.89(6)
Co3 Co6 Co4 66.06(5)
Co7 Co6 Co4 59.12(4)
C12' Co6 Co1 90.0(8)
C9 Co6 Co1 87.4(4)
C2 Co6 Co1 144.5(2)
C1 Co6 Co1 37.4(2)
C12 Co6 Co1 95.7(5)
Co8 Co6 Co1 123.89(6)
Co3 Co6 Co1 56.27(5)
Co7 Co6 Co1 99.74(5)
Co4 Co6 Co1 82.44(4)
C18 Co7 C2 116.9(4)
C18 Co7 C19 93.0(4)
C2 Co7 C19 113.5(4)
C18 Co7 C8 87.8(4)
C2 Co7 C8 132.5(4)
C19 Co7 C8 104.2(4)
C18 Co7 Co9 67.3(3)
C2 Co7 Co9 49.6(2)
C19 Co7 Co9 117.1(3)
C8 Co7 Co9 131.8(3)
C18 Co7 Co5 124.3(3)
C2 Co7 Co5 117.7(2)
C19 Co7 Co5 75.3(3)
C8 Co7 Co5 46.0(3)
Co9 Co7 Co5 164.09(6)
C18 Co7 Co4 138.2(3)
C2 Co7 Co4 79.6(2)
C19 Co7 Co4 46.6(3)
C8 Co7 Co4 109.4(3)
Co9 Co7 Co4 116.71(5)
Co5 Co7 Co4 63.45(4)
C18 Co7 Co6 157.0(3)
C2 Co7 Co6 44.7(2)
C19 Co7 Co6 107.1(3)
C8 Co7 Co6 97.8(3)
Co9 Co7 Co6 92.94(5)
Co5 Co7 Co6 73.13(4)
Co4 Co7 Co6 60.47(4)
C18 Co7 Co11 105.7(3)
C2 Co7 Co11 44.0(2)
C19 Co7 Co11 72.1(3)
C8 Co7 Co11 166.0(3)
Co9 Co7 Co11 59.13(4)
Co5 Co7 Co11 120.72(5)
Co4 Co7 Co11 58.04(4)
Co6 Co7 Co11 71.12(4)
C18 Co7 Co8 104.8(3)
C2 Co7 Co8 42.0(2)
C19 Co7 Co8 154.5(3)
C8 Co7 Co8 94.7(3)
Co9 Co7 Co8 56.64(4)
Co5 Co7 Co8 107.75(5)
Co4 Co7 Co8 111.06(5)
Co6 Co7 Co8 52.64(4)
Co11 Co7 Co8 85.39(5)
C25 Co8 C24 98.2(6)
C25 Co8 C2 135.2(6)
C24 Co8 C2 121.7(5)
C25 Co8 C9 95.9(7)
C24 Co8 C9 97.9(5)
C2 Co8 C9 97.6(4)
C25 Co8 Co6 124.3(5)
C24 Co8 Co6 124.3(4)
C2 Co8 Co6 49.0(2)
C9 Co8 Co6 48.9(4)
C25 Co8 Co9 107.1(6)
C24 Co8 Co9 102.0(4)
C2 Co8 Co9 49.3(2)
C9 Co8 Co9 146.9(4)
Co6 Co8 Co9 98.05(5)
C25 Co8 Co10 160.7(5)
C24 Co8 Co10 75.3(4)
C2 Co8 Co10 46.4(2)
C9 Co8 Co10 102.9(4)
Co6 Co8 Co10 72.70(5)
Co9 Co8 Co10 57.93(5)
C25 Co8 Co7 94.8(5)
C24 Co8 Co7 157.4(4)
C2 Co8 Co7 41.0(2)
C9 Co8 Co7 99.1(3)
Co6 Co8 Co7 59.92(4)
Co9 Co8 Co7 56.36(4)
Co10 Co8 Co7 86.38(5)
C17 Co9 C15 98.2(6)
C17 Co9 C2 123.5(5)
C15 Co9 C2 137.5(4)
C17 Co9 C16 91.6(5)
C15 Co9 C16 92.9(5)
C2 Co9 C16 93.4(4)
C17 Co9 C18 91.1(5)
C15 Co9 C18 83.6(4)
C2 Co9 C18 87.6(3)
C16 Co9 C18 175.9(4)
C17 Co9 Co10 115.2(4)
C15 Co9 Co10 123.7(4)
C2 Co9 Co10 48.1(2)
C16 Co9 Co10 45.4(3)
C18 Co9 Co10 135.4(2)
C17 Co9 Co7 112.2(5)
C15 Co9 Co7 113.8(3)
C2 Co9 Co7 46.6(2)
C16 Co9 Co7 139.8(3)
C18 Co9 Co7 41.0(2)
Co10 Co9 Co7 94.49(5)
C17 Co9 Co8 76.3(4)
C15 Co9 Co8 174.1(4)
C2 Co9 Co8 47.6(2)
C16 Co9 Co8 89.5(3)
C18 Co9 Co8 94.1(2)
Co10 Co9 Co8 61.50(5)
Co7 Co9 Co8 66.99(5)
C17 Co9 Co11 169.4(4)
C15 Co9 Co11 92.4(4)
C2 Co9 Co11 46.0(2)
C16 Co9 Co11 87.6(3)
C18 Co9 Co11 90.2(2)
Co10 Co9 Co11 57.58(5)
Co7 Co9 Co11 63.01(4)
Co8 Co9 Co11 93.07(5)
C23 Co10 C16 96.4(5)
C23 Co10 C2 155.1(5)
C16 Co10 C2 104.5(4)
C23 Co10 C14 93.8(6)
C16 Co10 C14 96.0(6)
C2 Co10 C14 97.3(4)
C23 Co10 Co11 141.5(5)
C16 Co10 Co11 97.7(4)
C2 Co10 Co11 49.0(2)
C14 Co10 Co11 49.2(3)
C23 Co10 Co9 148.0(4)
C16 Co10 Co9 53.7(3)
C2 Co10 Co9 50.9(2)
C14 Co10 Co9 99.9(4)
Co11 Co10 Co9 63.19(5)
C23 Co10 Co8 118.5(5)
C16 Co10 Co8 94.3(4)
C2 Co10 Co8 47.3(2)
C14 Co10 Co8 144.7(3)
Co11 Co10 Co8 95.88(5)
Co9 Co10 Co8 60.57(5)
C13 Co11 C11 90.6(5)
C13 Co11 C2 146.4(4)
C11 Co11 C2 118.3(4)
C13 Co11 C14 95.9(6)
C11 Co11 C14 92.5(5)
C2 Co11 C14 99.2(5)
C13 Co11 Co10 130.5(4)
C11 Co11 Co10 121.5(4)
C2 Co11 Co10 49.3(2)
C14 Co11 Co10 50.8(4)
C13 Co11 Co4 111.9(4)
C11 Co11 Co4 48.1(3)
C2 Co11 Co4 80.6(2)
C14 Co11 Co4 129.4(4)
Co10 Co11 Co4 117.49(6)
C13 Co11 Co9 99.5(4)
C11 Co11 Co9 164.7(3)
C2 Co11 Co9 48.9(2)
C14 Co11 Co9 97.9(4)
Co10 Co11 Co9 59.24(5)
Co4 Co11 Co9 116.88(5)
C13 Co11 Co7 114.3(4)
C11 Co11 Co7 107.4(3)
C2 Co11 Co7 43.9(2)
C14 Co11 Co7 142.9(4)
Co10 Co11 Co7 92.23(5)
Co4 Co11 Co7 59.49(4)
Co9 Co11 Co7 57.86(4)
Co1 C1 Co5 82.7(3)
Co1 C1 Co4 166.2(5)
Co5 C1 Co4 93.5(3)
Co1 C1 Co6 104.2(4)
Co5 C1 Co6 111.7(4)
Co4 C1 Co6 89.5(3)
Co1 C1 Co3 86.7(3)
Co5 C1 Co3 165.8(4)
Co4 C1 Co3 94.6(3)
Co6 C1 Co3 79.9(3)
Co1 C1 Co2 82.5(3)
Co5 C1 Co2 86.1(3)
Co4 C1 Co2 84.0(3)
Co6 C1 Co2 161.4(5)
Co3 C1 Co2 83.2(3)
Co6 C2 Co7 90.5(3)
Co6 C2 Co11 112.5(4)
Co7 C2 Co11 92.1(3)
Co6 C2 Co10 105.5(4)
Co7 C2 Co10 164.1(5)
Co11 C2 Co10 81.6(3)
Co6 C2 Co8 80.4(3)
Co7 C2 Co8 97.0(3)
Co11 C2 Co8 164.3(4)
Co10 C2 Co8 86.2(3)
Co6 C2 Co9 161.7(5)
Co7 C2 Co9 83.8(3)
Co11 C2 Co9 85.1(3)
Co10 C2 Co9 81.1(3)
Co8 C2 Co9 83.1(3)
O3 C3 Co1 146.2(10)
O3 C3 Co2 134.2(10)
Co1 C3 Co2 79.6(4)
O4 C4 Co2 174.4(13)
O5 C5 Co2 173.6(10)
O6 C6 Co5 176.2(10)
O7 C7 Co5 141.5(9)
O7 C7 Co1 138.6(9)
Co5 C7 Co1 79.8(4)
O8 C8 Co5 139.0(7)
O8 C8 Co7 135.5(7)
Co5 C8 Co7 85.6(4)
O9 C9 Co6 141.2(12)
O9 C9 Co8 138.4(11)
Co6 C9 Co8 80.4(4)
O10 C10 Co4 165.4(10)
O10 C10 Co2 123.0(8)
Co4 C10 Co2 71.5(4)
O11 C11 Co11 138.1(8)
O11 C11 Co4 136.0(8)
Co11 C11 Co4 85.8(4)
O12 C12 Co3 141.5(14)
O12 C12 Co6 138.1(14)
Co3 C12 Co6 79.6(7)
O12' C12' Co6 140(2)
O12' C12' Co3 140(2)
Co6 C12' Co3 80.3(10)
O13 C13 Co11 173.8(11)
O14 C14 Co11 139.9(11)
O14 C14 Co10 140.2(10)
Co11 C14 Co10 79.9(4)
O15 C15 Co9 174.9(10)
O16 C16 Co10 146.4(10)
O16 C16 Co9 132.7(9)
Co10 C16 Co9 80.9(4)
O17 C17 Co9 171.2(14)
O18 C18 Co7 166.0(9)
O18 C18 Co9 122.4(7)
Co7 C18 Co9 71.7(3)
O19 C19 Co4 136.0(7)
O19 C19 Co7 137.4(7)
Co4 C19 Co7 86.6(4)
O20 C20 Co3 171.3(12)
O21 C21 Co1 173.9(16)
O22 C22 Co3 176.9(14)
O23 C23 Co10 177.8(15)
O24 C24 Co8 172.1(13)
O25 C25 Co8 176.9(17)
C101 N1 C103 109.5
C101 N1 C102 109.5
C103 N1 C102 108.6
C101 N1 C104 112.1
C103 N1 C104 110.1
C102 N1 C104 106.9
N1 C101 H10A 109.5
N1 C101 H10B 109.5
H10A C101 H10B 109.5
N1 C101 H10C 109.5
H10A C101 H10C 109.5
H10B C101 H10C 109.5
N1 C102 H10D 109.5
N1 C102 H10E 109.5
H10D C102 H10E 109.5
N1 C102 H10F 109.5
H10D C102 H10F 109.5
H10E C102 H10F 109.5
N1 C103 H10G 109.5
N1 C103 H10H 109.5
H10G C103 H10H 109.5
N1 C103 H10I 109.5
H10G C103 H10I 109.5
H10H C103 H10I 109.5
C105 C104 N1 115.1
C105 C104 H10J 108.5
N1 C104 H10J 108.5
C105 C104 H10K 108.5
N1 C104 H10K 108.5
H10J C104 H10K 107.5
C106 C105 C110 118.5
C106 C105 C104 121.0
C110 C105 C104 120.4
C107 C106 C105 121.2
C107 C106 H106 119.4
C105 C106 H106 119.4
C108 C107 C106 119.2
C108 C107 H107 120.4
C106 C107 H107 120.4
C107 C108 C109 120.4
C107 C108 H108 119.8
C109 C108 H108 119.8
C110 C109 C108 120.4
C110 C109 H109 119.8
C108 C109 H109 119.8
C109 C110 C105 120.2
C109 C110 H110 119.9
C105 C110 H110 119.9
C201 N2 C203 109.5
C201 N2 C202 109.5
C203 N2 C202 108.6
C201 N2 C204 112.1
C203 N2 C204 110.1
C202 N2 C204 106.9
N2 C201 H20A 109.5
N2 C201 H20B 109.5
H20A C201 H20B 109.5
N2 C201 H20C 109.5
H20A C201 H20C 109.5
H20B C201 H20C 109.5
N2 C202 H20D 109.5
N2 C202 H20E 109.5
H20D C202 H20E 109.5
N2 C202 H20F 109.5
H20D C202 H20F 109.5
H20E C202 H20F 109.5
N2 C203 H20G 109.5
N2 C203 H20H 109.5
H20G C203 H20H 109.5
N2 C203 H20I 109.5
H20G C203 H20I 109.5
H20H C203 H20I 109.5
C205 C204 N2 115.1
C205 C204 H20J 108.5
N2 C204 H20J 108.5
C205 C204 H20K 108.5
N2 C204 H20K 108.5
H20J C204 H20K 107.5
C206 C205 C210 118.5
C206 C205 C204 121.0
C210 C205 C204 120.4
C207 C206 C205 121.2
C207 C206 H206 119.4
C205 C206 H206 119.4
C208 C207 C206 119.2
C208 C207 H207 120.4
C206 C207 H207 120.4
C207 C208 C209 120.4
C207 C208 H208 119.8
C209 C208 H208 119.8
C210 C209 C208 120.4
C210 C209 H209 119.8
C208 C209 H209 119.8
C209 C210 C205 120.2
C209 C210 H210 119.9
C205 C210 H210 119.9
Cl2 C301 Cl1 105.3(9)
Cl2 C301 H30A 110.7
Cl1 C301 H30A 110.7
Cl2 C301 H30B 110.7
Cl1 C301 H30B 110.7
H30A C301 H30B 108.8

loop_
_geom_bond_atom_site_label_1
_geom_bond_atom_site_label_2
_geom_bond_distance
Co1 C21 1.727(13)
Co1 C3 1.846(11)
Co1 C1 1.869(7)
Co1 C7 1.956(11)
Co1 Co5 2.4843(16)
Co1 Co2 2.5268(18)
Co1 Co3 2.6074(19)
Co1 Co6 2.9802(16)
Co2 C5 1.778(10)
Co2 C4 1.785(12)
Co2 C1 1.961(8)
Co2 C3 2.092(12)
Co2 C10 2.509(12)
Co2 Co4 2.5789(15)
Co2 Co3 2.5833(17)
Co2 Co5 2.6300(15)
Co3 C22 1.784(15)
Co3 C20 1.799(12)
Co3 C12 1.862(17)
Co3 C1 1.929(8)
Co3 C12' 2.02(3)
Co3 Co6 2.4649(17)
Co3 Co4 2.8085(16)
Co4 C10 1.787(11)
Co4 C1 1.893(7)
Co4 C19 1.922(9)
Co4 C11 1.940(9)
Co4 Co11 2.6008(14)
Co4 Co7 2.6409(15)
Co4 Co6 2.6774(16)
Co4 Co5 2.7572(15)
Co5 C6 1.803(9)
Co5 C8 1.879(9)
Co5 C1 1.891(8)
Co5 C7 1.915(10)
Co5 Co7 2.6022(14)
Co6 C12' 1.80(3)
Co6 C9 1.878(11)
Co6 C2 1.883(8)
Co6 C1 1.908(8)
Co6 C12 1.988(19)
Co6 Co8 2.4579(17)
Co6 Co7 2.6759(15)
Co7 C18 1.787(9)
Co7 C2 1.886(7)
Co7 C19 1.928(8)
Co7 C8 1.951(8)
Co7 Co9 2.5827(15)
Co7 Co11 2.7181(15)
Co7 Co8 2.8555(15)
Co8 C25 1.750(15)
Co8 C24 1.801(11)
Co8 C2 1.927(8)
Co8 C9 1.931(13)
Co8 Co9 2.5912(18)
Co8 Co10 2.6145(18)
Co9 C17 1.762(11)
Co9 C15 1.787(11)
Co9 C2 1.979(8)
Co9 C16 2.057(10)
Co9 C18 2.510(9)
Co9 Co10 2.5209(17)
Co9 Co11 2.6182(15)
Co10 C23 1.769(12)
Co10 C16 1.818(10)
Co10 C2 1.898(7)
Co10 C14 1.950(13)
Co10 Co11 2.4763(17)
Co11 C13 1.789(11)
Co11 C11 1.881(9)
Co11 C2 1.890(8)
Co11 C14 1.905(10)
C3 O3 1.170(12)
C4 O4 1.140(13)
C5 O5 1.126(12)
C6 O6 1.116(11)
C7 O7 1.167(12)
C8 O8 1.186(11)
C9 O9 1.156(13)
C10 O10 1.135(13)
C11 O11 1.180(11)
C12 O12 1.19(2)
C12' O12' 1.24(3)
C13 O13 1.138(13)
C14 O14 1.168(13)
C15 O15 1.122(13)
C16 O16 1.174(12)
C17 O17 1.151(13)
C18 O18 1.136(11)
C19 O19 1.167(10)
C20 O20 1.153(14)
C21 O21 1.182(15)
C22 O22 1.148(16)
C23 O23 1.125(14)
C24 O24 1.121(12)
C25 O25 1.170(16)
N1 C101 1.4898
N1 C103 1.4990
N1 C102 1.4994
N1 C104 1.5211
C101 H10A 0.9600
C101 H10B 0.9600
C101 H10C 0.9600
C102 H10D 0.9600
C102 H10E 0.9600
C102 H10F 0.9600
C103 H10G 0.9600
C103 H10H 0.9600
C103 H10I 0.9600
C104 C105 1.5126
C104 H10J 0.9700
C104 H10K 0.9700
C105 C106 1.3872
C105 C110 1.3943
C106 C107 1.3813
C106 H106 0.9300
C107 C108 1.3768
C107 H107 0.9300
C108 C109 1.3769
C108 H108 0.9300
C109 C110 1.3728
C109 H109 0.9300
C110 H110 0.9300
N2 C201 1.4898
N2 C203 1.4990
N2 C202 1.4994
N2 C204 1.5211
C201 H20A 0.9600
C201 H20B 0.9600
C201 H20C 0.9600
C202 H20D 0.9600
C202 H20E 0.9600
C202 H20F 0.9600
C203 H20G 0.9600
C203 H20H 0.9600
C203 H20I 0.9600
C204 C205 1.5126
C204 H20J 0.9700
C204 H20K 0.9700
C205 C206 1.3872
C205 C210 1.3942
C206 C207 1.3813
C206 H206 0.9300
C207 C208 1.3768
C207 H207 0.9300
C208 C209 1.3769
C208 H208 0.9300
C209 C210 1.3728
C209 H209 0.9300
C210 H210 0.9300
C301 Cl2 1.748(10)
C301 Cl1 1.751(10)
C301 H30A 0.9700
C301 H30B 0.9700

loop_
_geom_torsion_atom_site_label_1
_geom_torsion_atom_site_label_2
_geom_torsion_atom_site_label_3
_geom_torsion_atom_site_label_4
_geom_torsion
C21 Co1 Co2 C5 96.7(11)
C3 Co1 Co2 C5 65.6(6)
C1 Co1 Co2 C5 -117.4(5)
C7 Co1 Co2 C5 -26.7(5)
Co5 Co1 Co2 C5 -59.9(4)
Co3 Co1 Co2 C5 -175.0(4)
Co6 Co1 Co2 C5 -128.3(4)
C21 Co1 Co2 C4 -27.7(11)
C3 Co1 Co2 C4 -58.8(6)
C1 Co1 Co2 C4 118.2(6)
C7 Co1 Co2 C4 -151.1(5)
Co5 Co1 Co2 C4 175.7(5)
Co3 Co1 Co2 C4 60.6(5)
Co6 Co1 Co2 C4 107.3(5)
C21 Co1 Co2 C1 -145.9(10)
C3 Co1 Co2 C1 -176.9(5)
C7 Co1 Co2 C1 90.8(4)
Co5 Co1 Co2 C1 57.6(3)
Co3 Co1 Co2 C1 -57.6(3)
Co6 Co1 Co2 C1 -10.9(3)
C21 Co1 Co2 C3 31.1(11)
C1 Co1 Co2 C3 176.9(6)
C7 Co1 Co2 C3 -92.3(5)
Co5 Co1 Co2 C3 -125.5(5)
Co3 Co1 Co2 C3 119.3(5)
Co6 Co1 Co2 C3 166.1(5)
C21 Co1 Co2 C10 -148.3(11)
C3 Co1 Co2 C10 -179.4(6)
C1 Co1 Co2 C10 -2.5(5)
C7 Co1 Co2 C10 88.3(5)
Co5 Co1 Co2 C10 55.1(4)
Co3 Co1 Co2 C10 -60.0(4)
Co6 Co1 Co2 C10 -13.3(4)
C21 Co1 Co2 Co4 -148.0(10)
C3 Co1 Co2 Co4 -179.0(4)
C1 Co1 Co2 Co4 -2.1(3)
C7 Co1 Co2 Co4 88.6(3)
Co5 Co1 Co2 Co4 55.45(5)
Co3 Co1 Co2 Co4 -59.70(5)
Co6 Co1 Co2 Co4 -12.98(5)
C21 Co1 Co2 Co3 -88.3(10)
C3 Co1 Co2 Co3 -119.3(4)
C1 Co1 Co2 Co3 57.6(3)
C7 Co1 Co2 Co3 148.3(3)
Co5 Co1 Co2 Co3 115.15(5)
Co6 Co1 Co2 Co3 46.72(4)
C21 Co1 Co2 Co5 156.6(10)
C3 Co1 Co2 Co5 125.5(4)
C1 Co1 Co2 Co5 -57.6(3)
C7 Co1 Co2 Co5 33.2(3)
Co3 Co1 Co2 Co5 -115.15(5)
Co6 Co1 Co2 Co5 -68.43(4)
C5 Co2 Co3 C22 -71(4)
C4 Co2 Co3 C22 34.3(7)
C1 Co2 Co3 C22 -138.5(6)
C3 Co2 Co3 C22 126.1(6)
C10 Co2 Co3 C22 -52.8(5)
Co1 Co2 Co3 C22 164.9(5)
Co4 Co2 Co3 C22 -85.7(5)
Co5 Co2 Co3 C22 -145.2(5)
C5 Co2 Co3 C20 -175(4)
C4 Co2 Co3 C20 -69.6(6)
C1 Co2 Co3 C20 117.6(6)
C3 Co2 Co3 C20 22.2(6)
C10 Co2 Co3 C20 -156.8(5)
Co1 Co2 Co3 C20 60.9(5)
Co4 Co2 Co3 C20 170.3(5)
Co5 Co2 Co3 C20 110.9(5)
C5 Co2 Co3 C12 42(4)
C4 Co2 Co3 C12 147.7(13)
C1 Co2 Co3 C12 -25.1(13)
C3 Co2 Co3 C12 -120.5(13)
C10 Co2 Co3 C12 60.6(13)
Co1 Co2 Co3 C12 -81.7(13)
Co4 Co2 Co3 C12 27.7(13)
Co5 Co2 Co3 C12 -31.8(13)
C5 Co2 Co3 C1 68(4)
C4 Co2 Co3 C1 172.8(5)
C3 Co2 Co3 C1 -95.4(4)
C10 Co2 Co3 C1 85.7(4)
Co1 Co2 Co3 C1 -56.6(3)
Co4 Co2 Co3 C1 52.8(3)
Co5 Co2 Co3 C1 -6.7(3)
C5 Co2 Co3 C12' 71(4)
C4 Co2 Co3 C12' 176.5(15)
C1 Co2 Co3 C12' 3.7(14)
C3 Co2 Co3 C12' -91.7(14)
C10 Co2 Co3 C12' 89.4(14)
Co1 Co2 Co3 C12' -52.9(14)
Co4 Co2 Co3 C12' 56.5(14)
Co5 Co2 Co3 C12' -3.0(14)
C5 Co2 Co3 Co6 61(4)
C4 Co2 Co3 Co6 166.8(5)
C1 Co2 Co3 Co6 -6.1(3)
C3 Co2 Co3 Co6 -101.5(3)
C10 Co2 Co3 Co6 79.6(3)
Co1 Co2 Co3 Co6 -62.68(6)
Co4 Co2 Co3 Co6 46.69(5)
Co5 Co2 Co3 Co6 -12.76(6)
C5 Co2 Co3 Co1 124(4)
C4 Co2 Co3 Co1 -130.6(4)
C1 Co2 Co3 Co1 56.6(3)
C3 Co2 Co3 Co1 -38.8(3)
C10 Co2 Co3 Co1 142.3(3)
Co4 Co2 Co3 Co1 109.38(5)
Co5 Co2 Co3 Co1 49.92(5)
C5 Co2 Co3 Co4 15(4)
C4 Co2 Co3 Co4 120.1(4)
C1 Co2 Co3 Co4 -52.8(3)
C3 Co2 Co3 Co4 -148.2(3)
C10 Co2 Co3 Co4 32.9(3)
Co1 Co2 Co3 Co4 -109.38(5)
Co5 Co2 Co3 Co4 -59.45(4)
C21 Co1 Co3 C22 104.8(15)
C3 Co1 Co3 C22 3.2(14)
C1 Co1 Co3 C22 -103.7(14)
C7 Co1 Co3 C22 -106.1(14)
Co5 Co1 Co3 C22 -96.6(13)
Co2 Co1 Co3 C22 -42.1(13)
Co6 Co1 Co3 C22 -154.4(13)
C21 Co1 Co3 C20 28.7(8)
C3 Co1 Co3 C20 -72.9(6)
C1 Co1 Co3 C20 -179.7(5)
C7 Co1 Co3 C20 177.9(7)
Co5 Co1 Co3 C20 -172.6(5)
Co2 Co1 Co3 C20 -118.2(5)
Co6 Co1 Co3 C20 129.5(5)
C21 Co1 Co3 C12 -67.0(8)
C3 Co1 Co3 C12 -168.6(7)
C1 Co1 Co3 C12 84.5(7)
C7 Co1 Co3 C12 82.1(8)
Co5 Co1 Co3 C12 91.7(6)
Co2 Co1 Co3 C12 146.1(6)
Co6 Co1 Co3 C12 33.8(6)
C21 Co1 Co3 C1 -151.5(7)
C3 Co1 Co3 C1 106.9(5)
C7 Co1 Co3 C1 -2.4(6)
Co5 Co1 Co3 C1 7.1(3)
Co2 Co1 Co3 C1 61.6(3)
Co6 Co1 Co3 C1 -50.8(3)
C21 Co1 Co3 C12' -61.6(10)
C3 Co1 Co3 C12' -163.2(8)
C1 Co1 Co3 C12' 89.9(8)
C7 Co1 Co3 C12' 87.5(9)
Co5 Co1 Co3 C12' 97.0(7)
Co2 Co1 Co3 C12' 151.5(7)
Co6 Co1 Co3 C12' 39.1(7)
C21 Co1 Co3 Co6 -100.8(6)
C3 Co1 Co3 Co6 157.7(3)
C1 Co1 Co3 Co6 50.8(3)
C7 Co1 Co3 Co6 48.4(5)
Co5 Co1 Co3 Co6 57.88(5)
Co2 Co1 Co3 Co6 112.32(5)
C21 Co1 Co3 Co2 146.9(6)
C3 Co1 Co3 Co2 45.3(3)
C1 Co1 Co3 Co2 -61.6(3)
C7 Co1 Co3 Co2 -64.0(5)
Co5 Co1 Co3 Co2 -54.44(5)
Co6 Co1 Co3 Co2 -112.32(5)
C21 Co1 Co3 Co4 -160.7(6)
C3 Co1 Co3 Co4 97.7(3)
C1 Co1 Co3 Co4 -9.2(3)
C7 Co1 Co3 Co4 -11.6(5)
Co5 Co1 Co3 Co4 -2.08(5)
Co2 Co1 Co3 Co4 52.36(4)
Co6 Co1 Co3 Co4 -59.96(4)
C5 Co2 Co4 C10 -54.3(6)
C4 Co2 Co4 C10 54.9(7)
C1 Co2 Co4 C10 178.2(5)
C3 Co2 Co4 C10 179.3(7)
Co1 Co2 Co4 C10 -179.6(4)
Co3 Co2 Co4 C10 124.3(4)
Co5 Co2 Co4 C10 -128.9(4)
C5 Co2 Co4 C1 127.4(5)
C4 Co2 Co4 C1 -123.3(6)
C3 Co2 Co4 C1 1.0(6)
C10 Co2 Co4 C1 -178.2(5)
Co1 Co2 Co4 C1 2.1(3)
Co3 Co2 Co4 C1 -54.0(3)
Co5 Co2 Co4 C1 52.8(3)
C5 Co2 Co4 C19 29.0(5)
C4 Co2 Co4 C19 138.3(6)
C1 Co2 Co4 C19 -98.4(4)
C3 Co2 Co4 C19 -97.4(6)
C10 Co2 Co4 C19 83.3(5)
Co1 Co2 Co4 C19 -96.3(3)
Co3 Co2 Co4 C19 -152.4(3)
Co5 Co2 Co4 C19 -45.6(3)
C5 Co2 Co4 C11 -116.7(6)
C4 Co2 Co4 C11 -7.4(7)
C1 Co2 Co4 C11 115.9(6)
C3 Co2 Co4 C11 116.9(7)
C10 Co2 Co4 C11 -62.3(6)
Co1 Co2 Co4 C11 118.0(5)
Co3 Co2 Co4 C11 61.9(5)
Co5 Co2 Co4 C11 168.7(5)
C5 Co2 Co4 Co11 162.4(4)
C4 Co2 Co4 Co11 -88.3(6)
C1 Co2 Co4 Co11 35.0(4)
C3 Co2 Co4 Co11 36.0(6)
C10 Co2 Co4 Co11 -143.3(5)
Co1 Co2 Co4 Co11 37.1(2)
Co3 Co2 Co4 Co11 -19.0(2)
Co5 Co2 Co4 Co11 87.8(2)
C5 Co2 Co4 Co7 81.4(4)
C4 Co2 Co4 Co7 -169.4(5)
C1 Co2 Co4 Co7 -46.0(3)
C3 Co2 Co4 Co7 -45.0(5)
C10 Co2 Co4 Co7 135.7(4)
Co1 Co2 Co4 Co7 -43.92(7)
Co3 Co2 Co4 Co7 -100.01(6)
Co5 Co2 Co4 Co7 6.79(5)
C5 Co2 Co4 Co6 139.8(4)
C4 Co2 Co4 Co6 -111.0(5)
C1 Co2 Co4 Co6 12.4(3)
C3 Co2 Co4 Co6 13.4(5)
C10 Co2 Co4 Co6 -165.9(4)
Co1 Co2 Co4 Co6 14.48(6)
Co3 Co2 Co4 Co6 -41.61(5)
Co5 Co2 Co4 Co6 65.19(5)
C5 Co2 Co4 Co5 74.6(4)
C4 Co2 Co4 Co5 -176.2(5)
C1 Co2 Co4 Co5 -52.8(3)
C3 Co2 Co4 Co5 -51.8(5)
C10 Co2 Co4 Co5 128.9(4)
Co1 Co2 Co4 Co5 -50.71(5)
Co3 Co2 Co4 Co5 -106.80(6)
C5 Co2 Co4 Co3 -178.6(4)
C4 Co2 Co4 Co3 -69.4(5)
C1 Co2 Co4 Co3 54.0(3)
C3 Co2 Co4 Co3 55.0(5)
C10 Co2 Co4 Co3 -124.3(4)
Co1 Co2 Co4 Co3 56.09(5)
Co5 Co2 Co4 Co3 106.80(6)
C22 Co3 Co4 C10 52.9(6)
C20 Co3 Co4 C10 -78.7(13)
C12 Co3 Co4 C10 142.5(8)
C1 Co3 Co4 C10 -114.8(5)
C12' Co3 Co4 C10 158.6(9)
Co6 Co3 Co4 C10 -175.8(4)
Co2 Co3 Co4 C10 -51.6(4)
Co1 Co3 Co4 C10 -105.0(4)
C22 Co3 Co4 C1 167.7(6)
C20 Co3 Co4 C1 36.1(13)
C12 Co3 Co4 C1 -102.7(7)
C12' Co3 Co4 C1 -86.6(9)
Co6 Co3 Co4 C1 -61.0(3)
Co2 Co3 Co4 C1 63.3(3)
Co1 Co3 Co4 C1 9.8(3)
C22 Co3 Co4 C19 -175.0(8)
C20 Co3 Co4 C19 53.4(14)
C12 Co3 Co4 C19 -85.4(9)
C1 Co3 Co4 C19 17.3(7)
C12' Co3 Co4 C19 -69.3(10)
Co6 Co3 Co4 C19 -43.7(6)
Co2 Co3 Co4 C19 80.6(6)
Co1 Co3 Co4 C19 27.1(6)
C22 Co3 Co4 C11 -35.4(6)
C20 Co3 Co4 C11 -167.1(13)
C12 Co3 Co4 C11 54.1(7)
C1 Co3 Co4 C11 156.8(4)
C12' Co3 Co4 C11 70.3(9)
Co6 Co3 Co4 C11 95.8(3)
Co2 Co3 Co4 C11 -139.9(3)
Co1 Co3 Co4 C11 166.7(3)
C22 Co3 Co4 Co2 104.5(5)
C20 Co3 Co4 Co2 -27.2(13)
C12 Co3 Co4 Co2 -166.0(6)
C1 Co3 Co4 Co2 -63.3(3)
C12' Co3 Co4 Co2 -149.9(9)
Co6 Co3 Co4 Co2 -124.26(6)
Co1 Co3 Co4 Co2 -53.44(5)
C22 Co3 Co4 Co11 -80.7(5)
C20 Co3 Co4 Co11 147.7(13)
C12 Co3 Co4 Co11 8.9(6)
C1 Co3 Co4 Co11 111.6(3)
C12' Co3 Co4 Co11 25.0(9)
Co6 Co3 Co4 Co11 50.61(6)
Co2 Co3 Co4 Co11 174.86(6)
Co1 Co3 Co4 Co11 121.42(5)
C22 Co3 Co4 Co7 -147.6(5)
C20 Co3 Co4 Co7 80.7(13)
C12 Co3 Co4 Co7 -58.1(6)
C1 Co3 Co4 Co7 44.7(3)
C12' Co3 Co4 Co7 -41.9(9)
Co6 Co3 Co4 Co7 -16.34(6)
Co2 Co3 Co4 Co7 107.91(6)
Co1 Co3 Co4 Co7 54.47(6)
C22 Co3 Co4 Co6 -131.3(5)
C20 Co3 Co4 Co6 97.1(13)
C12 Co3 Co4 Co6 -41.7(6)
C1 Co3 Co4 Co6 61.0(3)
C12' Co3 Co4 Co6 -25.6(9)
Co2 Co3 Co4 Co6 124.26(6)
Co1 Co3 Co4 Co6 70.81(6)
C22 Co3 Co4 Co5 159.8(5)
C20 Co3 Co4 Co5 28.1(13)
C12 Co3 Co4 Co5 -110.7(6)
C1 Co3 Co4 Co5 -7.9(3)
C12' Co3 Co4 Co5 -94.5(9)
Co6 Co3 Co4 Co5 -68.94(5)
Co2 Co3 Co4 Co5 55.31(5)
Co1 Co3 Co4 Co5 1.87(5)
C21 Co1 Co5 C6 -82.8(9)
C3 Co1 Co5 C6 35.9(6)
C1 Co1 Co5 C6 137.4(6)
C7 Co1 Co5 C6 -56.7(6)
Co2 Co1 Co5 C6 78.1(5)
Co3 Co1 Co5 C6 130.5(5)
Co6 Co1 Co5 C6 175.7(5)
C21 Co1 Co5 C8 37.8(9)
C3 Co1 Co5 C8 156.5(5)
C1 Co1 Co5 C8 -102.0(4)
C7 Co1 Co5 C8 63.9(5)
Co2 Co1 Co5 C8 -161.3(3)
Co3 Co1 Co5 C8 -108.9(3)
Co6 Co1 Co5 C8 -63.6(3)
C21 Co1 Co5 C1 139.8(9)
C3 Co1 Co5 C1 -101.5(5)
C7 Co1 Co5 C1 165.9(5)
Co2 Co1 Co5 C1 -59.3(3)
Co3 Co1 Co5 C1 -7.0(3)
Co6 Co1 Co5 C1 38.3(3)
C21 Co1 Co5 C7 -26.1(9)
C3 Co1 Co5 C7 92.6(6)
C1 Co1 Co5 C7 -165.9(5)
Co2 Co1 Co5 C7 134.8(4)
Co3 Co1 Co5 C7 -172.8(4)
Co6 Co1 Co5 C7 -127.5(4)
C21 Co1 Co5 Co7 93.6(8)
C3 Co1 Co5 Co7 -147.6(4)
C1 Co1 Co5 Co7 -46.1(3)
C7 Co1 Co5 Co7 119.7(4)
Co2 Co1 Co5 Co7 -105.44(6)
Co3 Co1 Co5 Co7 -53.10(7)
Co6 Co1 Co5 Co7 -7.83(6)
C21 Co1 Co5 Co2 -160.9(8)
C3 Co1 Co5 Co2 -42.2(4)
C1 Co1 Co5 Co2 59.3(3)
C7 Co1 Co5 Co2 -134.8(4)
Co3 Co1 Co5 Co2 52.34(5)
Co6 Co1 Co5 Co2 97.61(5)
C21 Co1 Co5 Co4 148.9(8)
C3 Co1 Co5 Co4 -92.4(4)
C1 Co1 Co5 Co4 9.1(3)
C7 Co1 Co5 Co4 174.9(4)
Co2 Co1 Co5 Co4 -50.22(4)
Co3 Co1 Co5 Co4 2.12(5)
Co6 Co1 Co5 Co4 47.39(4)
C5 Co2 Co5 C6 0.7(5)
C4 Co2 Co5 C6 169(6)
C1 Co2 Co5 C6 168.8(4)
C3 Co2 Co5 C6 -95.8(5)
C10 Co2 Co5 C6 83.8(4)
Co1 Co2 Co5 C6 -131.5(3)
Co4 Co2 Co5 C6 114.6(3)
Co3 Co2 Co5 C6 175.7(3)
C5 Co2 Co5 C8 -127.5(12)
C4 Co2 Co5 C8 41(6)
C1 Co2 Co5 C8 40.6(12)
C3 Co2 Co5 C8 136.1(12)
C10 Co2 Co5 C8 -44.3(12)
Co1 Co2 Co5 C8 100.3(11)
Co4 Co2 Co5 C8 -13.5(11)
Co3 Co2 Co5 C8 47.6(11)
C5 Co2 Co5 C1 -168.1(5)
C4 Co2 Co5 C1 1(6)
C3 Co2 Co5 C1 95.4(4)
C10 Co2 Co5 C1 -85.0(4)
Co1 Co2 Co5 C1 59.6(3)
Co4 Co2 Co5 C1 -54.2(3)
Co3 Co2 Co5 C1 6.9(3)
C5 Co2 Co5 C7 98.5(5)
C4 Co2 Co5 C7 -93(6)
C1 Co2 Co5 C7 -93.4(4)
C3 Co2 Co5 C7 2.1(4)
C10 Co2 Co5 C7 -178.3(4)
Co1 Co2 Co5 C7 -33.7(3)
Co4 Co2 Co5 C7 -147.6(3)
Co3 Co2 Co5 C7 -86.5(3)
C5 Co2 Co5 Co1 132.2(3)
C4 Co2 Co5 Co1 -59(6)
C1 Co2 Co5 Co1 -59.6(3)
C3 Co2 Co5 Co1 35.8(3)
C10 Co2 Co5 Co1 -144.6(3)
Co4 Co2 Co5 Co1 -113.82(6)
Co3 Co2 Co5 Co1 -52.72(5)
C5 Co2 Co5 Co7 -120.8(3)
C4 Co2 Co5 Co7 48(6)
C1 Co2 Co5 Co7 47.3(3)
C3 Co2 Co5 Co7 142.7(3)
C10 Co2 Co5 Co7 -37.6(3)
Co1 Co2 Co5 Co7 106.96(6)
Co4 Co2 Co5 Co7 -6.87(5)
Co3 Co2 Co5 Co7 54.24(7)
C5 Co2 Co5 Co4 -114.0(3)
C4 Co2 Co5 Co4 55(6)
C1 Co2 Co5 Co4 54.2(3)
C3 Co2 Co5 Co4 149.6(3)
C10 Co2 Co5 Co4 -30.8(3)
Co1 Co2 Co5 Co4 113.82(6)
Co3 Co2 Co5 Co4 61.10(5)
C10 Co4 Co5 C6 -38.3(5)
C1 Co4 Co5 C6 -148.7(5)
C19 Co4 Co5 C6 50.2(4)
C11 Co4 Co5 C6 125.8(13)
Co2 Co4 Co5 C6 -87.0(4)
Co11 Co4 Co5 C6 110.4(4)
Co7 Co4 Co5 C6 100.2(4)
Co6 Co4 Co5 C6 166.8(4)
Co3 Co4 Co5 C6 -140.8(4)
C10 Co4 Co5 C8 -135.1(5)
C1 Co4 Co5 C8 114.5(5)
C19 Co4 Co5 C8 -46.6(4)
C11 Co4 Co5 C8 29.0(13)
Co2 Co4 Co5 C8 176.1(3)
Co11 Co4 Co5 C8 13.5(3)
Co7 Co4 Co5 C8 3.3(3)
Co6 Co4 Co5 C8 69.9(3)
Co3 Co4 Co5 C8 122.4(3)
C10 Co4 Co5 C1 110.4(5)
C19 Co4 Co5 C1 -161.1(4)
C11 Co4 Co5 C1 -85.5(13)
Co2 Co4 Co5 C1 61.7(3)
Co11 Co4 Co5 C1 -100.9(3)
Co7 Co4 Co5 C1 -111.1(3)
Co6 Co4 Co5 C1 -44.5(3)
Co3 Co4 Co5 C1 7.9(3)
C10 Co4 Co5 C7 106.8(6)
C1 Co4 Co5 C7 -3.6(6)
C19 Co4 Co5 C7 -164.7(6)
C11 Co4 Co5 C7 -89.1(14)
Co2 Co4 Co5 C7 58.0(5)
Co11 Co4 Co5 C7 -104.6(5)
Co7 Co4 Co5 C7 -114.8(5)
Co6 Co4 Co5 C7 -48.2(5)
Co3 Co4 Co5 C7 4.3(5)
C10 Co4 Co5 Co1 100.5(4)
C1 Co4 Co5 Co1 -9.9(3)
C19 Co4 Co5 Co1 -171.0(3)
C11 Co4 Co5 Co1 -95.4(13)
Co2 Co4 Co5 Co1 51.75(5)
Co11 Co4 Co5 Co1 -110.84(6)
Co7 Co4 Co5 Co1 -121.03(5)
Co6 Co4 Co5 Co1 -54.44(5)
Co3 Co4 Co5 Co1 -1.96(5)
C10 Co4 Co5 Co7 -138.4(4)
C1 Co4 Co5 Co7 111.1(3)
C19 Co4 Co5 Co7 -50.0(3)
C11 Co4 Co5 Co7 25.7(13)
Co2 Co4 Co5 Co7 172.78(6)
Co11 Co4 Co5 Co7 10.20(6)
Co6 Co4 Co5 Co7 66.59(4)
Co3 Co4 Co5 Co7 119.07(5)
C10 Co4 Co5 Co2 48.8(4)
C1 Co4 Co5 Co2 -61.7(3)
C19 Co4 Co5 Co2 137.3(3)
C11 Co4 Co5 Co2 -147.1(13)
Co11 Co4 Co5 Co2 -162.59(7)
Co7 Co4 Co5 Co2 -172.78(6)
Co6 Co4 Co5 Co2 -106.19(5)
Co3 Co4 Co5 Co2 -53.71(5)
C22 Co3 Co6 C12' -72.5(14)
C20 Co3 Co6 C12' 60.5(13)
C12 Co3 Co6 C12' -20.4(11)
C1 Co3 Co6 C12' 165.9(12)
Co2 Co3 Co6 C12' 171.9(12)
Co1 Co3 Co6 C12' 119.3(12)
Co4 Co3 Co6 C12' -143.6(12)
C22 Co3 Co6 C9 -129.3(8)
C20 Co3 Co6 C9 3.7(7)
C12 Co3 Co6 C9 -77.2(9)
C1 Co3 Co6 C9 109.1(6)
C12' Co3 Co6 C9 -56.8(13)
Co2 Co3 Co6 C9 115.1(5)
Co1 Co3 Co6 C9 62.5(5)
Co4 Co3 Co6 C9 159.6(5)
C22 Co3 Co6 C2 32.2(7)
C20 Co3 Co6 C2 165.2(6)
C12 Co3 Co6 C2 84.3(8)
C1 Co3 Co6 C2 -89.3(4)
C12' Co3 Co6 C2 104.7(12)
Co2 Co3 Co6 C2 -83.3(3)
Co1 Co3 Co6 C2 -136.0(3)
Co4 Co3 Co6 C2 -38.9(3)
C22 Co3 Co6 C1 121.5(7)
C20 Co3 Co6 C1 -105.4(6)
C12 Co3 Co6 C1 173.7(8)
C12' Co3 Co6 C1 -165.9(12)
Co2 Co3 Co6 C1 6.0(3)
Co1 Co3 Co6 C1 -46.6(3)
Co4 Co3 Co6 C1 50.4(3)
C22 Co3 Co6 C12 -52.1(10)
C20 Co3 Co6 C12 80.9(9)
C1 Co3 Co6 C12 -173.7(8)
C12' Co3 Co6 C12 20.4(11)
Co2 Co3 Co6 C12 -167.6(8)
Co1 Co3 Co6 C12 139.7(8)
Co4 Co3 Co6 C12 -123.2(8)
C22 Co3 Co6 Co8 -97.5(8)
C20 Co3 Co6 Co8 35.5(6)
C12 Co3 Co6 Co8 -45.4(9)
C1 Co3 Co6 Co8 140.9(5)
C12' Co3 Co6 Co8 -25.0(13)
Co2 Co3 Co6 Co8 146.9(4)
Co1 Co3 Co6 Co8 94.3(4)
Co4 Co3 Co6 Co8 -168.6(4)
C22 Co3 Co6 Co7 88.9(7)
C20 Co3 Co6 Co7 -138.0(5)
C12 Co3 Co6 Co7 141.1(8)
C1 Co3 Co6 Co7 -32.6(3)
C12' Co3 Co6 Co7 161.5(12)
Co2 Co3 Co6 Co7 -26.60(9)
Co1 Co3 Co6 Co7 -79.24(7)
Co4 Co3 Co6 Co7 17.84(6)
C22 Co3 Co6 Co4 71.1(7)
C20 Co3 Co6 Co4 -155.9(5)
C12 Co3 Co6 Co4 123.2(8)
C1 Co3 Co6 Co4 -50.4(3)
C12' Co3 Co6 Co4 143.6(12)
Co2 Co3 Co6 Co4 -44.44(5)
Co1 Co3 Co6 Co4 -97.09(5)
C22 Co3 Co6 Co1 168.2(7)
C20 Co3 Co6 Co1 -58.8(5)
C12 Co3 Co6 Co1 -139.7(8)
C1 Co3 Co6 Co1 46.6(3)
C12' Co3 Co6 Co1 -119.3(12)
Co2 Co3 Co6 Co1 52.65(5)
Co4 Co3 Co6 Co1 97.09(5)
C10 Co4 Co6 C12' 40.9(13)
C1 Co4 Co6 C12' 87.9(10)
C19 Co4 Co6 C12' -167.0(9)
C11 Co4 Co6 C12' -59.7(9)
Co2 Co4 Co6 C12' 74.8(9)
Co11 Co4 Co6 C12' -99.1(9)
Co7 Co4 Co6 C12' -166.7(9)
Co5 Co4 Co6 C12' 130.3(9)
Co3 Co4 Co6 C12' 30.8(9)
C10 Co4 Co6 C9 -105.1(15)
C1 Co4 Co6 C9 -58.0(12)
C19 Co4 Co6 C9 47.0(12)
C11 Co4 Co6 C9 154.3(12)
Co2 Co4 Co6 C9 -71.2(12)
Co11 Co4 Co6 C9 114.9(12)
Co7 Co4 Co6 C9 47.3(12)
Co5 Co4 Co6 C9 -15.7(12)
Co3 Co4 Co6 C9 -115.2(12)
C10 Co4 Co6 C2 163.9(10)
C1 Co4 Co6 C2 -149.1(4)
C19 Co4 Co6 C2 -44.0(4)
C11 Co4 Co6 C2 63.3(4)
Co2 Co4 Co6 C2 -162.2(2)
Co11 Co4 Co6 C2 23.9(2)
Co7 Co4 Co6 C2 -43.7(2)
Co5 Co4 Co6 C2 -106.7(2)
Co3 Co4 Co6 C2 153.8(2)
C10 Co4 Co6 C1 -47.0(11)
C19 Co4 Co6 C1 105.0(4)
C11 Co4 Co6 C1 -147.6(4)
Co2 Co4 Co6 C1 -13.1(3)
Co11 Co4 Co6 C1 172.9(3)
Co7 Co4 Co6 C1 105.3(3)
Co5 Co4 Co6 C1 42.4(3)
Co3 Co4 Co6 C1 -57.2(3)
C10 Co4 Co6 C12 48.8(11)
C1 Co4 Co6 C12 95.8(6)
C19 Co4 Co6 C12 -159.2(6)
C11 Co4 Co6 C12 -51.8(6)
Co2 Co4 Co6 C12 82.7(5)
Co11 Co4 Co6 C12 -91.3(5)
Co7 Co4 Co6 C12 -158.8(5)
Co5 Co4 Co6 C12 138.2(5)
Co3 Co4 Co6 C12 38.7(5)
C10 Co4 Co6 Co8 -172.2(10)
C1 Co4 Co6 Co8 -125.2(3)
C19 Co4 Co6 Co8 -20.2(3)
C11 Co4 Co6 Co8 87.1(3)
Co2 Co4 Co6 Co8 -138.37(7)
Co11 Co4 Co6 Co8 47.67(7)
Co7 Co4 Co6 Co8 -19.90(7)
Co5 Co4 Co6 Co8 -82.88(7)
Co3 Co4 Co6 Co8 177.60(9)
C10 Co4 Co6 Co3 10.2(10)
C1 Co4 Co6 Co3 57.2(3)
C19 Co4 Co6 Co3 162.2(3)
C11 Co4 Co6 Co3 -90.5(3)
Co2 Co4 Co6 Co3 44.04(5)
Co11 Co4 Co6 Co3 -129.93(6)
Co7 Co4 Co6 Co3 162.51(6)
Co5 Co4 Co6 Co3 99.52(5)
C10 Co4 Co6 Co7 -152.4(10)
C1 Co4 Co6 Co7 -105.3(3)
C19 Co4 Co6 Co7 -0.3(3)
C11 Co4 Co6 Co7 107.0(3)
Co2 Co4 Co6 Co7 -118.47(5)
Co11 Co4 Co6 Co7 67.56(4)
Co5 Co4 Co6 Co7 -62.99(4)
Co3 Co4 Co6 Co7 -162.51(6)
C10 Co4 Co6 Co1 -46.2(10)
C1 Co4 Co6 Co1 0.8(3)
C19 Co4 Co6 Co1 105.8(3)
C11 Co4 Co6 Co1 -146.8(3)
Co2 Co4 Co6 Co1 -12.32(5)
Co11 Co4 Co6 Co1 173.71(5)
Co7 Co4 Co6 Co1 106.15(5)
Co5 Co4 Co6 Co1 43.16(4)
Co3 Co4 Co6 Co1 -56.36(5)
C21 Co1 Co6 C12' 59.2(12)
C3 Co1 Co6 C12' -80.7(11)
C1 Co1 Co6 C12' -111.9(11)
C7 Co1 Co6 C12' 161.3(10)
Co5 Co1 Co6 C12' -160.8(10)
Co2 Co1 Co6 C12' -98.4(10)
Co3 Co1 Co6 C12' -44.7(10)
C21 Co1 Co6 C9 -26.3(8)
C3 Co1 Co6 C9 -166.2(7)
C1 Co1 Co6 C9 162.6(6)
C7 Co1 Co6 C9 75.7(6)
Co5 Co1 Co6 C9 113.6(5)
Co2 Co1 Co6 C9 176.1(5)
Co3 Co1 Co6 C9 -130.3(5)
C21 Co1 Co6 C2 -131.8(7)
C3 Co1 Co6 C2 88.3(7)
C1 Co1 Co6 C2 57.1(6)
C7 Co1 Co6 C2 -29.7(5)
Co5 Co1 Co6 C2 8.2(4)
Co2 Co1 Co6 C2 70.6(4)
Co3 Co1 Co6 C2 124.3(4)
C21 Co1 Co6 C1 171.1(7)
C3 Co1 Co6 C1 31.2(7)
C7 Co1 Co6 C1 -86.9(5)
Co5 Co1 Co6 C1 -48.9(4)
Co2 Co1 Co6 C1 13.5(4)
Co3 Co1 Co6 C1 67.1(4)
C21 Co1 Co6 C12 75.1(8)
C3 Co1 Co6 C12 -64.8(8)
C1 Co1 Co6 C12 -96.0(7)
C7 Co1 Co6 C12 177.1(6)
Co5 Co1 Co6 C12 -144.9(6)
Co2 Co1 Co6 C12 -82.5(6)
Co3 Co1 Co6 C12 -28.9(6)
C21 Co1 Co6 Co8 -63.8(6)
C3 Co1 Co6 Co8 156.3(5)
C1 Co1 Co6 Co8 125.1(4)
C7 Co1 Co6 Co8 38.2(3)
Co5 Co1 Co6 Co8 76.18(7)
Co2 Co1 Co6 Co8 138.62(7)
Co3 Co1 Co6 Co8 -167.76(8)
C21 Co1 Co6 Co3 103.9(6)
C3 Co1 Co6 Co3 -35.9(5)
C1 Co1 Co6 Co3 -67.1(4)
C7 Co1 Co6 Co3 -154.0(3)
Co5 Co1 Co6 Co3 -116.06(6)
Co2 Co1 Co6 Co3 -53.62(5)
C21 Co1 Co6 Co7 -133.1(6)
C3 Co1 Co6 Co7 87.0(5)
C1 Co1 Co6 Co7 55.8(4)
C7 Co1 Co6 Co7 -31.0(3)
Co5 Co1 Co6 Co7 6.90(5)
Co2 Co1 Co6 Co7 69.34(6)
Co3 Co1 Co6 Co7 122.96(6)
C21 Co1 Co6 Co4 170.1(6)
C3 Co1 Co6 Co4 30.2(5)
C1 Co1 Co6 Co4 -0.9(4)
C7 Co1 Co6 Co4 -87.8(3)
Co5 Co1 Co6 Co4 -49.86(4)
Co2 Co1 Co6 Co4 12.57(5)
Co3 Co1 Co6 Co4 66.19(5)
C6 Co5 Co7 C18 22.5(5)
C8 Co5 Co7 C18 -43.8(6)
C1 Co5 Co7 C18 172.3(4)
C7 Co5 Co7 C18 -94.9(6)
Co1 Co5 Co7 C18 -154.6(4)
Co2 Co5 Co7 C18 138.7(4)
Co4 Co5 Co7 C18 132.0(4)
C6 Co5 Co7 C2 -170.1(5)
C8 Co5 Co7 C2 123.6(5)
C1 Co5 Co7 C2 -20.2(4)
C7 Co5 Co7 C2 72.5(5)
Co1 Co5 Co7 C2 12.8(3)
Co2 Co5 Co7 C2 -53.9(3)
Co4 Co5 Co7 C2 -60.6(3)
C6 Co5 Co7 C19 -61.0(5)
C8 Co5 Co7 C19 -127.3(5)
C1 Co5 Co7 C19 88.9(4)
C7 Co5 Co7 C19 -178.4(5)
Co1 Co5 Co7 C19 121.9(3)
Co2 Co5 Co7 C19 55.2(3)
Co4 Co5 Co7 C19 48.5(3)
C6 Co5 Co7 C8 66.3(6)
C1 Co5 Co7 C8 -143.9(5)
C7 Co5 Co7 C8 -51.1(6)
Co1 Co5 Co7 C8 -110.8(4)
Co2 Co5 Co7 C8 -177.5(4)
Co4 Co5 Co7 C8 175.7(4)
C6 Co5 Co7 Co9 156.0(4)
C8 Co5 Co7 Co9 89.7(5)
C1 Co5 Co7 Co9 -54.2(3)
C7 Co5 Co7 Co9 38.6(5)
Co1 Co5 Co7 Co9 -21.1(2)
Co2 Co5 Co7 Co9 -87.9(2)
Co4 Co5 Co7 Co9 -94.6(2)
C6 Co5 Co7 Co4 -109.4(4)
C8 Co5 Co7 Co4 -175.7(4)
C1 Co5 Co7 Co4 40.4(2)
C7 Co5 Co7 Co4 133.2(4)
Co1 Co5 Co7 Co4 73.44(6)
Co2 Co5 Co7 Co4 6.73(5)
C6 Co5 Co7 Co6 -174.3(4)
C8 Co5 Co7 Co6 119.4(4)
C1 Co5 Co7 Co6 -24.5(2)
C7 Co5 Co7 Co6 68.3(4)
Co1 Co5 Co7 Co6 8.54(6)
Co2 Co5 Co7 Co6 -58.17(6)
Co4 Co5 Co7 Co6 -64.90(4)
C6 Co5 Co7 Co11 -119.3(4)
C8 Co5 Co7 Co11 174.4(4)
C1 Co5 Co7 Co11 30.5(2)
C7 Co5 Co7 Co11 123.3(4)
Co1 Co5 Co7 Co11 63.55(8)
Co2 Co5 Co7 Co11 -3.16(8)
Co4 Co5 Co7 Co11 -9.89(5)
C6 Co5 Co7 Co8 145.4(4)
C8 Co5 Co7 Co8 79.1(4)
C1 Co5 Co7 Co8 -64.8(2)
C7 Co5 Co7 Co8 28.0(4)
Co1 Co5 Co7 Co8 -31.74(7)
Co2 Co5 Co7 Co8 -98.45(6)
Co4 Co5 Co7 Co8 -105.18(5)
C10 Co4 Co7 C18 -34.4(8)
C1 Co4 Co7 C18 -153.2(5)
C19 Co4 Co7 C18 -18.0(6)
C11 Co4 Co7 C18 74.2(6)
Co2 Co4 Co7 C18 -119.6(5)
Co11 Co4 Co7 C18 77.3(5)
Co6 Co4 Co7 C18 162.5(5)
Co5 Co4 Co7 C18 -112.7(5)
Co3 Co4 Co7 C18 177.5(5)
C10 Co4 Co7 C2 -153.4(6)
C1 Co4 Co7 C2 87.8(3)
C19 Co4 Co7 C2 -137.0(4)
C11 Co4 Co7 C2 -44.8(4)
Co2 Co4 Co7 C2 121.4(2)
Co11 Co4 Co7 C2 -41.7(2)
Co6 Co4 Co7 C2 43.4(2)
Co5 Co4 Co7 C2 128.3(2)
Co3 Co4 Co7 C2 58.5(2)
C10 Co4 Co7 C19 -16.4(7)
C1 Co4 Co7 C19 -135.2(4)
C11 Co4 Co7 C19 92.2(5)
Co2 Co4 Co7 C19 -101.6(4)
Co11 Co4 Co7 C19 95.3(4)
Co6 Co4 Co7 C19 -179.6(4)
Co5 Co4 Co7 C19 -94.7(4)
Co3 Co4 Co7 C19 -164.5(4)
C10 Co4 Co7 C8 75.1(7)
C1 Co4 Co7 C8 -43.8(4)
C19 Co4 Co7 C8 91.5(5)
C11 Co4 Co7 C8 -176.4(5)
Co2 Co4 Co7 C8 -10.1(3)
Co11 Co4 Co7 C8 -173.2(3)
Co6 Co4 Co7 C8 -88.1(3)
Co5 Co4 Co7 C8 -3.3(3)
Co3 Co4 Co7 C8 -73.1(3)
C10 Co4 Co7 Co9 -119.5(6)
C1 Co4 Co7 Co9 121.7(2)
C19 Co4 Co7 Co9 -103.1(4)
C11 Co4 Co7 Co9 -10.9(4)
Co2 Co4 Co7 Co9 155.30(6)
Co11 Co4 Co7 Co9 -7.78(6)
Co6 Co4 Co7 Co9 77.34(6)
Co5 Co4 Co7 Co9 162.19(7)
Co3 Co4 Co7 Co9 92.39(7)
C10 Co4 Co7 Co5 78.3(6)
C1 Co4 Co7 Co5 -40.5(2)
C19 Co4 Co7 Co5 94.7(4)
C11 Co4 Co7 Co5 -173.1(4)
Co2 Co4 Co7 Co5 -6.89(6)
Co11 Co4 Co7 Co5 -169.98(5)
Co6 Co4 Co7 Co5 -84.85(5)
Co3 Co4 Co7 Co5 -69.80(5)
C10 Co4 Co7 Co6 163.2(6)
C1 Co4 Co7 Co6 44.3(2)
C19 Co4 Co7 Co6 179.6(4)
C11 Co4 Co7 Co6 -88.3(4)
Co2 Co4 Co7 Co6 77.96(6)
Co11 Co4 Co7 Co6 -85.13(5)
Co5 Co4 Co7 Co6 84.85(5)
Co3 Co4 Co7 Co6 15.04(5)
C10 Co4 Co7 Co11 -111.7(6)
C1 Co4 Co7 Co11 129.5(2)
C19 Co4 Co7 Co11 -95.3(4)
C11 Co4 Co7 Co11 -3.2(4)
Co2 Co4 Co7 Co11 163.09(7)
Co6 Co4 Co7 Co11 85.13(5)
Co5 Co4 Co7 Co11 169.98(5)
Co3 Co4 Co7 Co11 100.17(6)
C10 Co4 Co7 Co8 178.3(6)
C1 Co4 Co7 Co8 59.5(2)
C19 Co4 Co7 Co8 -165.3(4)
C11 Co4 Co7 Co8 -73.2(4)
Co2 Co4 Co7 Co8 93.06(7)
Co11 Co4 Co7 Co8 -70.02(5)
Co6 Co4 Co7 Co8 15.10(5)
Co5 Co4 Co7 Co8 99.95(5)
Co3 Co4 Co7 Co8 30.15(7)
C12' Co6 Co7 C18 -96(3)
C9 Co6 Co7 C18 45.6(9)
C2 Co6 Co7 C18 -43.1(9)
C1 Co6 Co7 C18 166.7(9)
C12 Co6 Co7 C18 -106.5(13)
Co8 Co6 Co7 C18 13.0(8)
Co3 Co6 Co7 C18 -168.2(8)
Co4 Co6 Co7 C18 -149.1(8)
Co1 Co6 Co7 C18 135.8(8)
C12' Co6 Co7 C2 -53(3)
C9 Co6 Co7 C2 88.7(5)
C1 Co6 Co7 C2 -150.2(4)
C12 Co6 Co7 C2 -63.4(10)
Co8 Co6 Co7 C2 56.2(3)
Co3 Co6 Co7 C2 -125.1(3)
Co4 Co6 Co7 C2 -106.0(3)
Co1 Co6 Co7 C2 178.9(3)
C12' Co6 Co7 C19 53(3)
C9 Co6 Co7 C19 -164.9(5)
C2 Co6 Co7 C19 106.4(4)
C1 Co6 Co7 C19 -43.8(4)
C12 Co6 Co7 C19 43.0(10)
Co8 Co6 Co7 C19 162.5(3)
Co3 Co6 Co7 C19 -18.7(3)
Co4 Co6 Co7 C19 0.3(3)
Co1 Co6 Co7 C19 -74.7(3)
C12' Co6 Co7 C8 161(3)
C9 Co6 Co7 C8 -57.4(5)
C2 Co6 Co7 C8 -146.1(4)
C1 Co6 Co7 C8 63.7(4)
C12 Co6 Co7 C8 150.5(10)
Co8 Co6 Co7 C8 -89.9(3)
Co3 Co6 Co7 C8 88.8(3)
Co4 Co6 Co7 C8 107.9(3)
Co1 Co6 Co7 C8 32.8(3)
C12' Co6 Co7 Co9 -66(3)
C9 Co6 Co7 Co9 75.5(4)
C2 Co6 Co7 Co9 -13.2(3)
C1 Co6 Co7 Co9 -163.4(2)
C12 Co6 Co7 Co9 -76.6(9)
Co8 Co6 Co7 Co9 42.96(5)
Co3 Co6 Co7 Co9 -138.27(7)
Co4 Co6 Co7 Co9 -119.22(5)
Co1 Co6 Co7 Co9 165.74(5)
C12' Co6 Co7 Co5 121(3)
C9 Co6 Co7 Co5 -96.7(4)
C2 Co6 Co7 Co5 174.6(3)
C1 Co6 Co7 Co5 24.5(2)
C12 Co6 Co7 Co5 111.2(9)
Co8 Co6 Co7 Co5 -129.22(5)
Co3 Co6 Co7 Co5 49.54(7)
Co4 Co6 Co7 Co5 68.59(4)
Co1 Co6 Co7 Co5 -6.45(5)
C12' Co6 Co7 Co4 53(3)
C9 Co6 Co7 Co4 -165.3(4)
C2 Co6 Co7 Co4 106.0(3)
C1 Co6 Co7 Co4 -44.1(2)
C12 Co6 Co7 Co4 42.6(9)
Co8 Co6 Co7 Co4 162.19(6)
Co3 Co6 Co7 Co4 -19.05(7)
Co1 Co6 Co7 Co4 -75.04(5)
C12' Co6 Co7 Co11 -11(3)
C9 Co6 Co7 Co11 131.4(4)
C2 Co6 Co7 Co11 42.7(3)
C1 Co6 Co7 Co11 -107.4(2)
C12 Co6 Co7 Co11 -20.7(9)
Co8 Co6 Co7 Co11 98.87(5)
Co3 Co6 Co7 Co11 -82.36(7)
Co4 Co6 Co7 Co11 -63.31(4)
Co1 Co6 Co7 Co11 -138.35(5)
C12' Co6 Co7 Co8 -109(3)
C9 Co6 Co7 Co8 32.6(4)
C2 Co6 Co7 Co8 -56.2(3)
C1 Co6 Co7 Co8 153.7(2)
C12 Co6 Co7 Co8 -119.6(9)
Co3 Co6 Co7 Co8 178.77(9)
Co4 Co6 Co7 Co8 -162.19(6)
Co1 Co6 Co7 Co8 122.78(6)
C12' Co6 Co8 C25 -122.8(13)
C9 Co6 Co8 C25 -64.5(9)
C2 Co6 Co8 C25 123.1(8)
C1 Co6 Co8 C25 34.2(8)
C12 Co6 Co8 C25 -140.3(10)
Co3 Co6 Co8 C25 -100.3(8)
Co7 Co6 Co8 C25 73.8(7)
Co4 Co6 Co8 C25 92.2(7)
Co1 Co6 Co8 C25 -12.8(7)
C12' Co6 Co8 C24 9.7(12)
C9 Co6 Co8 C24 67.9(7)
C2 Co6 Co8 C24 -104.5(6)
C1 Co6 Co8 C24 166.6(6)
C12 Co6 Co8 C24 -7.8(8)
Co3 Co6 Co8 C24 32.2(7)
Co7 Co6 Co8 C24 -153.7(5)
Co4 Co6 Co8 C24 -135.3(5)
Co1 Co6 Co8 C24 119.6(5)
C12' Co6 Co8 C2 114.2(11)
C9 Co6 Co8 C2 172.4(6)
C1 Co6 Co8 C2 -88.9(4)
C12 Co6 Co8 C2 96.7(8)
Co3 Co6 Co8 C2 136.6(5)
Co7 Co6 Co8 C2 -49.3(3)
Co4 Co6 Co8 C2 -30.8(3)
Co1 Co6 Co8 C2 -135.9(3)
C12' Co6 Co8 C9 -58.2(12)
C2 Co6 Co8 C9 -172.4(6)
C1 Co6 Co8 C9 98.7(6)
C12 Co6 Co8 C9 -75.7(9)
Co3 Co6 Co8 C9 -35.8(7)
Co7 Co6 Co8 C9 138.3(5)
Co4 Co6 Co8 C9 156.8(5)
Co1 Co6 Co8 C9 51.7(5)
C12' Co6 Co8 Co9 120.2(11)
C9 Co6 Co8 Co9 178.4(5)
C2 Co6 Co8 Co9 6.0(3)
C1 Co6 Co8 Co9 -82.9(3)
C12 Co6 Co8 Co9 102.7(7)
Co3 Co6 Co8 Co9 142.6(4)
Co7 Co6 Co8 Co9 -43.25(5)
Co4 Co6 Co8 Co9 -24.81(9)
Co1 Co6 Co8 Co9 -129.89(6)
C12' Co6 Co8 Co10 67.4(11)
C9 Co6 Co8 Co10 125.7(5)
C2 Co6 Co8 Co10 -46.7(3)
C1 Co6 Co8 Co10 -135.6(3)
C12 Co6 Co8 Co10 50.0(7)
Co3 Co6 Co8 Co10 89.9(4)
Co7 Co6 Co8 Co10 -95.96(5)
Co4 Co6 Co8 Co10 -77.53(7)
Co1 Co6 Co8 Co10 177.39(6)
C12' Co6 Co8 Co7 163.4(11)
C9 Co6 Co8 Co7 -138.3(5)
C2 Co6 Co8 Co7 49.3(3)
C1 Co6 Co8 Co7 -39.7(3)
C12 Co6 Co8 Co7 145.9(7)
Co3 Co6 Co8 Co7 -174.1(4)
Co4 Co6 Co8 Co7 18.44(6)
Co1 Co6 Co8 Co7 -86.64(6)
C18 Co7 Co8 C25 58.0(6)
C2 Co7 Co8 C25 172.0(6)
C19 Co7 Co8 C25 -169.1(8)
C8 Co7 Co8 C25 -30.9(6)
Co9 Co7 Co8 C25 107.4(5)
Co5 Co7 Co8 C25 -76.1(5)
Co4 Co7 Co8 C25 -143.8(5)
Co6 Co7 Co8 C25 -127.2(5)
Co11 Co7 Co8 C25 163.1(5)
C18 Co7 Co8 C24 -67.1(12)
C2 Co7 Co8 C24 46.9(12)
C19 Co7 Co8 C24 65.8(13)
C8 Co7 Co8 C24 -156.0(12)
Co9 Co7 Co8 C24 -17.7(11)
Co5 Co7 Co8 C24 158.8(11)
Co4 Co7 Co8 C24 91.1(11)
Co6 Co7 Co8 C24 107.7(11)
Co11 Co7 Co8 C24 38.0(11)
C18 Co7 Co8 C2 -114.0(5)
C19 Co7 Co8 C2 18.9(7)
C8 Co7 Co8 C2 157.1(4)
Co9 Co7 Co8 C2 -64.7(3)
Co5 Co7 Co8 C2 111.9(3)
Co4 Co7 Co8 C2 44.2(3)
Co6 Co7 Co8 C2 60.8(3)
Co11 Co7 Co8 C2 -8.9(3)
C18 Co7 Co8 C9 154.8(6)
C2 Co7 Co8 C9 -91.2(6)
C19 Co7 Co8 C9 -72.4(7)
C8 Co7 Co8 C9 65.8(5)
Co9 Co7 Co8 C9 -155.9(5)
Co5 Co7 Co8 C9 20.6(5)
Co4 Co7 Co8 C9 -47.0(5)
Co6 Co7 Co8 C9 -30.5(5)
Co11 Co7 Co8 C9 -100.2(5)
C18 Co7 Co8 Co6 -174.8(3)
C2 Co7 Co8 Co6 -60.8(3)
C19 Co7 Co8 Co6 -41.9(6)
C8 Co7 Co8 Co6 96.3(3)
Co9 Co7 Co8 Co6 -125.43(6)
Co5 Co7 Co8 Co6 51.11(6)
Co4 Co7 Co8 Co6 -16.57(5)
Co11 Co7 Co8 Co6 -69.70(5)
C18 Co7 Co8 Co9 -49.3(3)
C2 Co7 Co8 Co9 64.7(3)
C19 Co7 Co8 Co9 83.5(6)
C8 Co7 Co8 Co9 -138.3(3)
Co5 Co7 Co8 Co9 176.54(6)
Co4 Co7 Co8 Co9 108.85(6)
Co6 Co7 Co8 Co9 125.43(6)
Co11 Co7 Co8 Co9 55.72(4)
C18 Co7 Co8 Co10 -102.7(3)
C2 Co7 Co8 Co10 11.3(3)
C19 Co7 Co8 Co10 30.2(6)
C8 Co7 Co8 Co10 168.4(3)
Co9 Co7 Co8 Co10 -53.35(5)
Co5 Co7 Co8 Co10 123.19(5)
Co4 Co7 Co8 Co10 55.50(6)
Co6 Co7 Co8 Co10 72.08(5)
Co11 Co7 Co8 Co10 2.37(5)
C18 Co7 Co9 C17 64.1(5)
C2 Co7 Co9 C17 -115.8(5)
C19 Co7 Co9 C17 145.5(5)
C8 Co7 Co9 C17 -0.4(6)
Co5 Co7 Co9 C17 -75.3(5)
Co4 Co7 Co9 C17 -161.9(4)
Co6 Co7 Co9 C17 -103.6(4)
Co11 Co7 Co9 C17 -169.6(4)
Co8 Co7 Co9 C17 -63.2(4)
C18 Co7 Co9 C15 -46.3(6)
C2 Co7 Co9 C15 133.8(6)
C19 Co7 Co9 C15 35.0(6)
C8 Co7 Co9 C15 -110.8(6)
Co5 Co7 Co9 C15 174.3(5)
Co4 Co7 Co9 C15 87.7(5)
Co6 Co7 Co9 C15 145.9(5)
Co11 Co7 Co9 C15 80.0(5)
Co8 Co7 Co9 C15 -173.6(5)
C18 Co7 Co9 C2 179.9(5)
C19 Co7 Co9 C2 -98.7(4)
C8 Co7 Co9 C2 115.4(5)
Co5 Co7 Co9 C2 40.5(4)
Co4 Co7 Co9 C2 -46.1(3)
Co6 Co7 Co9 C2 12.2(3)
Co11 Co7 Co9 C2 -53.7(3)
Co8 Co7 Co9 C2 52.6(3)
C18 Co7 Co9 C16 -173.8(7)
C2 Co7 Co9 C16 6.2(6)
C19 Co7 Co9 C16 -92.5(6)
C8 Co7 Co9 C16 121.6(7)
Co5 Co7 Co9 C16 46.7(6)
Co4 Co7 Co9 C16 -39.8(6)
Co6 Co7 Co9 C16 18.4(6)
Co11 Co7 Co9 C16 -47.5(6)
Co8 Co7 Co9 C16 58.8(6)
C2 Co7 Co9 C18 -179.9(5)
C19 Co7 Co9 C18 81.3(4)
C8 Co7 Co9 C18 -64.5(5)
Co5 Co7 Co9 C18 -139.5(4)
Co4 Co7 Co9 C18 134.0(3)
Co6 Co7 Co9 C18 -167.8(3)
Co11 Co7 Co9 C18 126.3(3)
Co8 Co7 Co9 C18 -127.4(3)
C18 Co7 Co9 Co10 -176.2(3)
C2 Co7 Co9 Co10 3.8(3)
C19 Co7 Co9 Co10 -94.9(3)
C8 Co7 Co9 Co10 119.2(4)
Co5 Co7 Co9 Co10 44.3(2)
Co4 Co7 Co9 Co10 -42.25(7)
Co6 Co7 Co9 Co10 15.97(6)
Co11 Co7 Co9 Co10 -49.94(5)
Co8 Co7 Co9 Co10 56.40(5)
C18 Co7 Co9 Co8 127.4(3)
C2 Co7 Co9 Co8 -52.6(3)
C19 Co7 Co9 Co8 -151.3(3)
C8 Co7 Co9 Co8 62.8(4)
Co5 Co7 Co9 Co8 -12.1(2)
Co4 Co7 Co9 Co8 -98.65(6)
Co6 Co7 Co9 Co8 -40.43(5)
Co11 Co7 Co9 Co8 -106.35(5)
C18 Co7 Co9 Co11 -126.3(3)
C2 Co7 Co9 Co11 53.7(3)
C19 Co7 Co9 Co11 -45.0(3)
C8 Co7 Co9 Co11 169.2(4)
Co5 Co7 Co9 Co11 94.2(2)
Co4 Co7 Co9 Co11 7.69(5)
Co6 Co7 Co9 Co11 65.91(5)
Co8 Co7 Co9 Co11 106.35(5)
C25 Co8 Co9 C17 37.5(6)
C24 Co8 Co9 C17 -65.1(6)
C2 Co8 Co9 C17 173.1(5)
C9 Co8 Co9 C17 169.3(8)
Co6 Co8 Co9 C17 167.1(4)
Co10 Co8 Co9 C17 -129.2(4)
Co7 Co8 Co9 C17 121.7(4)
C25 Co8 Co9 C15 15(3)
C24 Co8 Co9 C15 -88(3)
C2 Co8 Co9 C15 150(3)
C9 Co8 Co9 C15 147(3)
Co6 Co8 Co9 C15 144(3)
Co10 Co8 Co9 C15 -152(3)
Co7 Co8 Co9 C15 99(3)
C25 Co8 Co9 C2 -135.6(6)
C24 Co8 Co9 C2 121.7(5)
C9 Co8 Co9 C2 -3.8(8)
Co6 Co8 Co9 C2 -6.0(3)
Co10 Co8 Co9 C2 57.7(3)
Co7 Co8 Co9 C2 -51.4(3)
C25 Co8 Co9 C16 129.2(6)
C24 Co8 Co9 C16 26.6(6)
C2 Co8 Co9 C16 -95.1(4)
C9 Co8 Co9 C16 -98.9(8)
Co6 Co8 Co9 C16 -101.1(3)
Co10 Co8 Co9 C16 -37.4(3)
Co7 Co8 Co9 C16 -146.5(3)
C25 Co8 Co9 C18 -52.7(5)
C24 Co8 Co9 C18 -155.3(5)
C2 Co8 Co9 C18 82.9(4)
C9 Co8 Co9 C18 79.2(8)
Co6 Co8 Co9 C18 77.0(2)
Co10 Co8 Co9 C18 140.7(2)
Co7 Co8 Co9 C18 31.6(2)
C25 Co8 Co9 Co10 166.6(5)
C24 Co8 Co9 Co10 64.0(4)
C2 Co8 Co9 Co10 -57.7(3)
C9 Co8 Co9 Co10 -61.5(7)
Co6 Co8 Co9 Co10 -63.70(6)
Co7 Co8 Co9 Co10 -109.11(5)
C25 Co8 Co9 Co7 -84.3(5)
C24 Co8 Co9 Co7 173.1(4)
C2 Co8 Co9 Co7 51.4(3)
C9 Co8 Co9 Co7 47.6(7)
Co6 Co8 Co9 Co7 45.41(5)
Co10 Co8 Co9 Co7 109.11(5)
C25 Co8 Co9 Co11 -143.2(5)
C24 Co8 Co9 Co11 114.2(4)
C2 Co8 Co9 Co11 -7.5(3)
C9 Co8 Co9 Co11 -11.3(7)
Co6 Co8 Co9 Co11 -13.49(6)
Co10 Co8 Co9 Co11 50.20(5)
Co7 Co8 Co9 Co11 -58.91(4)
C17 Co9 Co10 C23 -41.2(11)
C15 Co9 Co10 C23 79.1(10)
C2 Co9 Co10 C23 -154.6(10)
C16 Co9 Co10 C23 23.8(11)
C18 Co9 Co10 C23 -161.8(10)
Co7 Co9 Co10 C23 -158.3(10)
Co8 Co9 Co10 C23 -97.6(10)
Co11 Co9 Co10 C23 147.8(10)
C17 Co9 Co10 C16 -65.0(7)
C15 Co9 Co10 C16 55.2(7)
C2 Co9 Co10 C16 -178.5(6)
C18 Co9 Co10 C16 174.3(6)
Co7 Co9 Co10 C16 177.8(5)
Co8 Co9 Co10 C16 -121.4(5)
Co11 Co9 Co10 C16 123.9(5)
C17 Co9 Co10 C2 113.4(6)
C15 Co9 Co10 C2 -126.3(5)
C16 Co9 Co10 C2 178.5(6)
C18 Co9 Co10 C2 -7.2(4)
Co7 Co9 Co10 C2 -3.7(3)
Co8 Co9 Co10 C2 57.0(3)
Co11 Co9 Co10 C2 -57.6(3)
C17 Co9 Co10 C14 -155.2(6)
C15 Co9 Co10 C14 -34.9(5)
C2 Co9 Co10 C14 91.4(5)
C16 Co9 Co10 C14 -90.1(6)
C18 Co9 Co10 C14 84.2(5)
Co7 Co9 Co10 C14 87.7(3)
Co8 Co9 Co10 C14 148.4(3)
Co11 Co9 Co10 C14 33.8(3)
C17 Co9 Co10 Co11 171.0(5)
C15 Co9 Co10 Co11 -68.7(4)
C2 Co9 Co10 Co11 57.6(3)
C16 Co9 Co10 Co11 -123.9(5)
C18 Co9 Co10 Co11 50.4(3)
Co7 Co9 Co10 Co11 53.90(5)
Co8 Co9 Co10 Co11 114.64(5)
C17 Co9 Co10 Co8 56.4(5)
C15 Co9 Co10 Co8 176.7(4)
C2 Co9 Co10 Co8 -57.0(3)
C16 Co9 Co10 Co8 121.4(5)
C18 Co9 Co10 Co8 -64.3(3)
Co7 Co9 Co10 Co8 -60.74(5)
Co11 Co9 Co10 Co8 -114.64(5)
C25 Co8 Co10 C23 101.2(16)
C24 Co8 Co10 C23 28.6(6)
C2 Co8 Co10 C23 -154.5(6)
C9 Co8 Co10 C23 -66.3(6)
Co6 Co8 Co10 C23 -105.2(5)
Co9 Co8 Co10 C23 143.2(5)
Co7 Co8 Co10 C23 -164.7(5)
C25 Co8 Co10 C16 1.6(16)
C24 Co8 Co10 C16 -71.0(5)
C2 Co8 Co10 C16 105.8(5)
C9 Co8 Co10 C16 -165.9(5)
Co6 Co8 Co10 C16 155.2(4)
Co9 Co8 Co10 C16 43.6(4)
Co7 Co8 Co10 C16 95.6(4)
C25 Co8 Co10 C2 -104.3(16)
C24 Co8 Co10 C2 -176.9(5)
C9 Co8 Co10 C2 88.2(4)
Co6 Co8 Co10 C2 49.4(3)
Co9 Co8 Co10 C2 -62.2(3)
Co7 Co8 Co10 C2 -10.2(3)
C25 Co8 Co10 C14 -105.0(17)
C24 Co8 Co10 C14 -177.7(8)
C2 Co8 Co10 C14 -0.8(7)
C9 Co8 Co10 C14 87.5(8)
Co6 Co8 Co10 C14 48.6(7)
Co9 Co8 Co10 C14 -63.0(7)
Co7 Co8 Co10 C14 -11.0(7)
C25 Co8 Co10 Co11 -96.6(16)
C24 Co8 Co10 Co11 -169.3(4)
C2 Co8 Co10 Co11 7.6(3)
C9 Co8 Co10 Co11 95.9(3)
Co6 Co8 Co10 Co11 56.98(5)
Co9 Co8 Co10 Co11 -54.63(5)
Co7 Co8 Co10 Co11 -2.61(5)
C25 Co8 Co10 Co9 -42.0(16)
C24 Co8 Co10 Co9 -114.6(4)
C2 Co8 Co10 Co9 62.2(3)
C9 Co8 Co10 Co9 150.5(3)
Co6 Co8 Co10 Co9 111.61(5)
Co7 Co8 Co10 Co9 52.02(4)
C23 Co10 Co11 C13 -77.8(9)
C16 Co10 Co11 C13 32.7(6)
C2 Co10 Co11 C13 135.3(6)
C14 Co10 Co11 C13 -58.5(7)
Co9 Co10 Co11 C13 75.1(5)
Co8 Co10 Co11 C13 127.9(5)
C23 Co10 Co11 C11 45.0(8)
C16 Co10 Co11 C11 155.5(5)
C2 Co10 Co11 C11 -101.9(4)
C14 Co10 Co11 C11 64.3(6)
Co9 Co10 Co11 C11 -162.1(3)
Co8 Co10 Co11 C11 -109.3(3)
C23 Co10 Co11 C2 146.9(8)
C16 Co10 Co11 C2 -102.6(5)
C14 Co10 Co11 C2 166.2(6)
Co9 Co10 Co11 C2 -60.1(3)
Co8 Co10 Co11 C2 -7.4(3)
C23 Co10 Co11 C14 -19.3(9)
C16 Co10 Co11 C14 91.2(6)
C2 Co10 Co11 C14 -166.2(6)
Co9 Co10 Co11 C14 133.7(5)
Co8 Co10 Co11 C14 -173.6(5)
C23 Co10 Co11 Co4 100.6(7)
C16 Co10 Co11 Co4 -148.9(4)
C2 Co10 Co11 Co4 -46.3(3)
C14 Co10 Co11 Co4 119.9(5)
Co9 Co10 Co11 Co4 -106.46(6)
Co8 Co10 Co11 Co4 -53.72(7)
C23 Co10 Co11 Co9 -152.9(7)
C16 Co10 Co11 Co9 -42.4(4)
C2 Co10 Co11 Co9 60.1(3)
C14 Co10 Co11 Co9 -133.7(5)
Co8 Co10 Co11 Co9 52.74(5)
C23 Co10 Co11 Co7 157.1(7)
C16 Co10 Co11 Co7 -92.4(4)
C2 Co10 Co11 Co7 10.1(3)
C14 Co10 Co11 Co7 176.3(5)
Co9 Co10 Co11 Co7 -49.99(5)
Co8 Co10 Co11 Co7 2.74(5)
C10 Co4 Co11 C13 27.2(6)
C1 Co4 Co11 C13 -165.4(5)
C19 Co4 Co11 C13 -57.5(5)
C11 Co4 Co11 C13 69.7(6)
Co2 Co4 Co11 C13 165.2(4)
Co7 Co4 Co11 C13 -106.1(4)
Co6 Co4 Co11 C13 -171.1(4)
Co5 Co4 Co11 C13 -115.8(4)
Co3 Co4 Co11 C13 148.4(4)
C10 Co4 Co11 C11 -42.6(7)
C1 Co4 Co11 C11 124.9(5)
C19 Co4 Co11 C11 -127.2(5)
Co2 Co4 Co11 C11 95.4(5)
Co7 Co4 Co11 C11 -175.8(5)
Co6 Co4 Co11 C11 119.1(5)
Co5 Co4 Co11 C11 174.4(5)
Co3 Co4 Co11 C11 78.7(5)
C10 Co4 Co11 C2 174.7(5)
C1 Co4 Co11 C2 -17.9(4)
C19 Co4 Co11 C2 90.1(4)
C11 Co4 Co11 C2 -142.7(5)
Co2 Co4 Co11 C2 -47.3(3)
Co7 Co4 Co11 C2 41.4(2)
Co6 Co4 Co11 C2 -23.6(2)
Co5 Co4 Co11 C2 31.7(2)
Co3 Co4 Co11 C2 -64.0(2)
C10 Co4 Co11 C14 -91.1(7)
C1 Co4 Co11 C14 76.3(6)
C19 Co4 Co11 C14 -175.8(6)
C11 Co4 Co11 C14 -48.6(7)
Co2 Co4 Co11 C14 46.9(6)
Co7 Co4 Co11 C14 135.6(5)
Co6 Co4 Co11 C14 70.6(5)
Co5 Co4 Co11 C14 125.9(5)
Co3 Co4 Co11 C14 30.1(5)
C10 Co4 Co11 Co10 -151.5(5)
C1 Co4 Co11 Co10 15.9(3)
C19 Co4 Co11 Co10 123.8(3)
C11 Co4 Co11 Co10 -109.0(5)
Co2 Co4 Co11 Co10 -13.5(2)
Co7 Co4 Co11 Co10 75.19(6)
Co6 Co4 Co11 Co10 10.17(6)
Co5 Co4 Co11 Co10 65.49(8)
Co3 Co4 Co11 Co10 -30.26(8)
C10 Co4 Co11 Co9 141.0(5)
C1 Co4 Co11 Co9 -51.6(3)
C19 Co4 Co11 Co9 56.3(3)
C11 Co4 Co11 Co9 -176.5(5)
Co2 Co4 Co11 Co9 -81.0(2)
Co7 Co4 Co11 Co9 7.69(5)
Co6 Co4 Co11 Co9 -57.33(6)
Co5 Co4 Co11 Co9 -2.01(9)
Co3 Co4 Co11 Co9 -97.76(7)
C10 Co4 Co11 Co7 133.3(5)
C1 Co4 Co11 Co7 -59.3(3)
C19 Co4 Co11 Co7 48.6(3)
C11 Co4 Co11 Co7 175.8(5)
Co2 Co4 Co11 Co7 -88.7(2)
Co6 Co4 Co11 Co7 -65.02(4)
Co5 Co4 Co11 Co7 -9.70(5)
Co3 Co4 Co11 Co7 -105.45(6)
C17 Co9 Co11 C13 178(2)
C15 Co9 Co11 C13 -2.8(5)
C2 Co9 Co11 C13 167.3(5)
C16 Co9 Co11 C13 -95.6(5)
C18 Co9 Co11 C13 80.9(5)
Co10 Co9 Co11 C13 -131.9(4)
Co7 Co9 Co11 C13 112.8(4)
Co8 Co9 Co11 C13 175.0(4)
C17 Co9 Co11 C11 48(3)
C15 Co9 Co11 C11 -133.4(14)
C2 Co9 Co11 C11 36.7(14)
C16 Co9 Co11 C11 133.7(14)
C18 Co9 Co11 C11 -49.8(14)
Co10 Co9 Co11 C11 97.5(14)
Co7 Co9 Co11 C11 -17.8(14)
Co8 Co9 Co11 C11 44.4(14)
C17 Co9 Co11 C2 11(2)
C15 Co9 Co11 C2 -170.1(5)
C16 Co9 Co11 C2 97.1(4)
C18 Co9 Co11 C2 -86.4(4)
Co10 Co9 Co11 C2 60.8(3)
Co7 Co9 Co11 C2 -54.5(3)
Co8 Co9 Co11 C2 7.7(3)
C17 Co9 Co11 C14 -84(2)
C15 Co9 Co11 C14 94.6(5)
C2 Co9 Co11 C14 -95.3(5)
C16 Co9 Co11 C14 1.8(5)
C18 Co9 Co11 C14 178.2(5)
Co10 Co9 Co11 C14 -34.5(4)
Co7 Co9 Co11 C14 -149.8(4)
Co8 Co9 Co11 C14 -87.6(4)
C17 Co9 Co11 Co10 -50(2)
C15 Co9 Co11 Co10 129.1(4)
C2 Co9 Co11 Co10 -60.8(3)
C16 Co9 Co11 Co10 36.3(3)
C18 Co9 Co11 Co10 -147.3(2)
Co7 Co9 Co11 Co10 -115.32(6)
Co8 Co9 Co11 Co10 -53.12(5)
C17 Co9 Co11 Co4 58(2)
C15 Co9 Co11 Co4 -123.4(4)
C2 Co9 Co11 Co4 46.7(3)
C16 Co9 Co11 Co4 143.7(3)
C18 Co9 Co11 Co4 -39.8(2)
Co10 Co9 Co11 Co4 107.49(7)
Co7 Co9 Co11 Co4 -7.83(6)
Co8 Co9 Co11 Co4 54.37(7)
C17 Co9 Co11 Co7 66(2)
C15 Co9 Co11 Co7 -115.6(4)
C2 Co9 Co11 Co7 54.5(3)
C16 Co9 Co11 Co7 151.6(3)
C18 Co9 Co11 Co7 -31.9(2)
Co10 Co9 Co11 Co7 115.32(6)
Co8 Co9 Co11 Co7 62.19(5)
C18 Co7 Co11 C13 -35.4(5)
C2 Co7 Co11 C13 -148.1(5)
C19 Co7 Co11 C13 52.7(5)
C8 Co7 Co11 C13 129.5(12)
Co9 Co7 Co11 C13 -86.0(4)
Co5 Co7 Co11 C13 112.6(4)
Co4 Co7 Co11 C13 102.1(4)
Co6 Co7 Co11 C13 168.5(4)
Co8 Co7 Co11 C13 -139.5(4)
C18 Co7 Co11 C11 -134.3(5)
C2 Co7 Co11 C11 113.0(5)
C19 Co7 Co11 C11 -46.2(5)
C8 Co7 Co11 C11 30.6(12)
Co9 Co7 Co11 C11 175.1(4)
Co5 Co7 Co11 C11 13.7(4)
Co4 Co7 Co11 C11 3.2(4)
Co6 Co7 Co11 C11 69.6(4)
Co8 Co7 Co11 C11 121.6(4)
C18 Co7 Co11 C2 112.7(4)
C19 Co7 Co11 C2 -159.2(4)
C8 Co7 Co11 C2 -82.4(12)
Co9 Co7 Co11 C2 62.1(3)
Co5 Co7 Co11 C2 -99.3(3)
Co4 Co7 Co11 C2 -109.8(3)
Co6 Co7 Co11 C2 -43.4(3)
Co8 Co7 Co11 C2 8.6(3)
C18 Co7 Co11 C14 106.3(7)
C2 Co7 Co11 C14 -6.4(7)
C19 Co7 Co11 C14 -165.6(7)
C8 Co7 Co11 C14 -88.8(14)
Co9 Co7 Co11 C14 55.7(7)
Co5 Co7 Co11 C14 -105.7(7)
Co4 Co7 Co11 C14 -116.2(7)
Co6 Co7 Co11 C14 -49.8(7)
Co8 Co7 Co11 C14 2.2(7)
C18 Co7 Co11 Co10 101.6(3)
C2 Co7 Co11 Co10 -11.1(3)
C19 Co7 Co11 Co10 -170.3(3)
C8 Co7 Co11 Co10 -93.5(12)
Co9 Co7 Co11 Co10 51.02(5)
Co5 Co7 Co11 Co10 -110.44(6)
Co4 Co7 Co11 Co10 -120.88(6)
Co6 Co7 Co11 Co10 -54.49(5)
Co8 Co7 Co11 Co10 -2.50(5)
C18 Co7 Co11 Co4 -137.5(3)
C2 Co7 Co11 Co4 109.8(3)
C19 Co7 Co11 Co4 -49.5(3)
C8 Co7 Co11 Co4 27.4(12)
Co9 Co7 Co11 Co4 171.90(6)
Co5 Co7 Co11 Co4 10.44(6)
Co6 Co7 Co11 Co4 66.38(4)
Co8 Co7 Co11 Co4 118.37(5)
C18 Co7 Co11 Co9 50.6(3)
C2 Co7 Co11 Co9 -62.1(3)
C19 Co7 Co11 Co9 138.6(3)
C8 Co7 Co11 Co9 -144.5(12)
Co5 Co7 Co11 Co9 -161.46(7)
Co4 Co7 Co11 Co9 -171.90(6)
Co6 Co7 Co11 Co9 -105.51(5)
Co8 Co7 Co11 Co9 -53.53(5)
C21 Co1 C1 Co5 -127.5(12)
C3 Co1 C1 Co5 89.6(4)
C7 Co1 C1 Co5 -10.8(4)
Co2 Co1 C1 Co5 87.0(3)
Co3 Co1 C1 Co5 170.6(4)
Co6 Co1 C1 Co5 -110.7(4)
C21 Co1 C1 Co4 157.6(19)
C3 Co1 C1 Co4 15(2)
C7 Co1 C1 Co4 -86(2)
Co5 Co1 C1 Co4 -74.9(19)
Co2 Co1 C1 Co4 12.1(18)
Co3 Co1 C1 Co4 96(2)
Co6 Co1 C1 Co4 174(2)
C21 Co1 C1 Co6 -16.9(14)
C3 Co1 C1 Co6 -159.7(4)
C7 Co1 C1 Co6 99.9(4)
Co5 Co1 C1 Co6 110.7(4)
Co2 Co1 C1 Co6 -162.3(5)
Co3 Co1 C1 Co6 -78.7(3)
C21 Co1 C1 Co3 61.9(13)
C3 Co1 C1 Co3 -81.0(4)
C7 Co1 C1 Co3 178.6(4)
Co5 Co1 C1 Co3 -170.6(4)
Co2 Co1 C1 Co3 -83.6(3)
Co6 Co1 C1 Co3 78.7(3)
C21 Co1 C1 Co2 145.5(12)
C3 Co1 C1 Co2 2.6(5)
C7 Co1 C1 Co2 -97.8(4)
Co5 Co1 C1 Co2 -87.0(3)
Co3 Co1 C1 Co2 83.6(3)
Co6 Co1 C1 Co2 162.3(5)
C6 Co5 C1 Co1 -104.3(7)
C8 Co5 C1 Co1 108.9(4)
C7 Co5 C1 Co1 11.0(4)
Co7 Co5 C1 Co1 139.2(2)
Co2 Co5 C1 Co1 -83.0(3)
Co4 Co5 C1 Co1 -166.7(4)
C6 Co5 C1 Co4 62.4(8)
C8 Co5 C1 Co4 -84.4(4)
C7 Co5 C1 Co4 177.7(4)
Co1 Co5 C1 Co4 166.7(4)
Co7 Co5 C1 Co4 -54.1(2)
Co2 Co5 C1 Co4 83.7(3)
C6 Co5 C1 Co6 153.3(6)
C8 Co5 C1 Co6 6.5(6)
C7 Co5 C1 Co6 -91.4(5)
Co1 Co5 C1 Co6 -102.4(4)
Co7 Co5 C1 Co6 36.8(3)
Co2 Co5 C1 Co6 174.6(5)
Co4 Co5 C1 Co6 90.9(4)
C6 Co5 C1 Co3 -62(2)
C8 Co5 C1 Co3 150.7(18)
C7 Co5 C1 Co3 52.8(19)
Co1 Co5 C1 Co3 41.8(17)
Co7 Co5 C1 Co3 -179.0(19)
Co2 Co5 C1 Co3 -41.1(17)
Co4 Co5 C1 Co3 -125(2)
C6 Co5 C1 Co2 -21.3(8)
C8 Co5 C1 Co2 -168.1(4)
C7 Co5 C1 Co2 94.0(4)
Co1 Co5 C1 Co2 83.0(3)
Co7 Co5 C1 Co2 -137.8(2)
Co4 Co5 C1 Co2 -83.7(3)
C10 Co4 C1 Co1 -14(2)
C19 Co4 C1 Co1 93(2)
C11 Co4 C1 Co1 -127.5(19)
Co2 Co4 C1 Co1 -12.1(18)
Co11 Co4 C1 Co1 177.7(18)
Co7 Co4 C1 Co1 127(2)
Co6 Co4 C1 Co1 -175(2)
Co5 Co4 C1 Co1 73.6(19)
Co3 Co4 C1 Co1 -95(2)
C10 Co4 C1 Co5 -87.5(5)
C19 Co4 C1 Co5 19.5(4)
C11 Co4 C1 Co5 158.9(4)
Co2 Co4 C1 Co5 -85.7(3)
Co11 Co4 C1 Co5 104.1(2)
Co7 Co4 C1 Co5 53.2(2)
Co6 Co4 C1 Co5 111.7(4)
Co3 Co4 C1 Co5 -168.4(5)
C10 Co4 C1 Co6 160.7(5)
C19 Co4 C1 Co6 -92.3(4)
C11 Co4 C1 Co6 47.1(6)
Co2 Co4 C1 Co6 162.5(4)
Co11 Co4 C1 Co6 -7.7(4)
Co7 Co4 C1 Co6 -58.5(2)
Co5 Co4 C1 Co6 -111.7(4)
Co3 Co4 C1 Co6 79.9(3)
C10 Co4 C1 Co3 80.9(5)
C19 Co4 C1 Co3 -172.2(3)
C11 Co4 C1 Co3 -32.7(6)
Co2 Co4 C1 Co3 82.7(3)
Co11 Co4 C1 Co3 -87.6(3)
Co7 Co4 C1 Co3 -138.4(3)
Co6 Co4 C1 Co3 -79.9(3)
Co5 Co4 C1 Co3 168.4(5)
C10 Co4 C1 Co2 -1.8(6)
C19 Co4 C1 Co2 105.2(3)
C11 Co4 C1 Co2 -115.4(4)
Co11 Co4 C1 Co2 -170.23(10)
Co7 Co4 C1 Co2 138.9(2)
Co6 Co4 C1 Co2 -162.5(4)
Co5 Co4 C1 Co2 85.7(3)
Co3 Co4 C1 Co2 -82.7(3)
C12' Co6 C1 Co1 72.3(11)
C9 Co6 C1 Co1 -20.9(7)
C2 Co6 C1 Co1 -146.8(3)
C12 Co6 C1 Co1 88.7(7)
Co8 Co6 C1 Co1 -86.6(4)
Co3 Co6 C1 Co1 84.0(3)
Co7 Co6 C1 Co1 -123.6(3)
Co4 Co6 C1 Co1 178.7(5)
C12' Co6 C1 Co5 160.0(10)
C9 Co6 C1 Co5 66.8(7)
C2 Co6 C1 Co5 -59.1(5)
C12 Co6 C1 Co5 176.4(6)
Co8 Co6 C1 Co5 1.1(6)
Co3 Co6 C1 Co5 171.6(5)
Co7 Co6 C1 Co5 -35.9(3)
Co4 Co6 C1 Co5 -93.6(4)
Co1 Co6 C1 Co5 87.7(5)
C12' Co6 C1 Co4 -106.3(10)
C9 Co6 C1 Co4 160.4(5)
C2 Co6 C1 Co4 34.5(4)
C12 Co6 C1 Co4 -90.0(6)
Co8 Co6 C1 Co4 94.7(3)
Co3 Co6 C1 Co4 -94.7(3)
Co7 Co6 C1 Co4 57.7(2)
Co1 Co6 C1 Co4 -178.7(5)
C12' Co6 C1 Co3 -11.6(10)
C9 Co6 C1 Co3 -104.8(6)
C2 Co6 C1 Co3 129.2(3)
C12 Co6 C1 Co3 4.8(6)
Co8 Co6 C1 Co3 -170.59(13)
Co7 Co6 C1 Co3 152.4(2)
Co4 Co6 C1 Co3 94.7(3)
Co1 Co6 C1 Co3 -84.0(3)
C12' Co6 C1 Co2 -37.0(17)
C9 Co6 C1 Co2 -130.2(14)
C2 Co6 C1 Co2 103.9(13)
C12 Co6 C1 Co2 -20.6(15)
Co8 Co6 C1 Co2 164.1(11)
Co3 Co6 C1 Co2 -25.3(12)
Co7 Co6 C1 Co2 127.1(14)
Co4 Co6 C1 Co2 69.4(13)
Co1 Co6 C1 Co2 -109.3(15)
C22 Co3 C1 Co1 148.7(7)
C20 Co3 C1 Co1 0.3(6)
C12 Co3 C1 Co1 -110.2(7)
C12' Co3 C1 Co1 -94.9(9)
Co6 Co3 C1 Co1 -105.0(3)
Co2 Co3 C1 Co1 82.9(3)
Co4 Co3 C1 Co1 166.2(5)
C22 Co3 C1 Co5 107.2(19)
C20 Co3 C1 Co5 -41(2)
C12 Co3 C1 Co5 -151.7(19)
C12' Co3 C1 Co5 -136(2)
Co6 Co3 C1 Co5 -147(2)
Co2 Co3 C1 Co5 41.4(17)
Co1 Co3 C1 Co5 -41.5(17)
Co4 Co3 C1 Co5 125(2)
C22 Co3 C1 Co4 -17.6(8)
C20 Co3 C1 Co4 -166.0(5)
C12 Co3 C1 Co4 83.6(7)
C12' Co3 C1 Co4 98.8(9)
Co6 Co3 C1 Co4 88.7(3)
Co2 Co3 C1 Co4 -83.4(3)
Co1 Co3 C1 Co4 -166.2(5)
C22 Co3 C1 Co6 -106.3(7)
C20 Co3 C1 Co6 105.3(5)
C12 Co3 C1 Co6 -5.1(7)
C12' Co3 C1 Co6 10.1(9)
Co2 Co3 C1 Co6 -172.1(4)
Co1 Co3 C1 Co6 105.0(3)
Co4 Co3 C1 Co6 -88.7(3)
C22 Co3 C1 Co2 65.8(8)
C20 Co3 C1 Co2 -82.6(6)
C12 Co3 C1 Co2 167.0(7)
C12' Co3 C1 Co2 -177.8(9)
Co6 Co3 C1 Co2 172.1(4)
Co1 Co3 C1 Co2 -82.9(3)
Co4 Co3 C1 Co2 83.4(3)
C5 Co2 C1 Co1 98.7(5)
C4 Co2 C1 Co1 -96.8(7)
C3 Co2 C1 Co1 -2.2(4)
C10 Co2 C1 Co1 178.3(4)
Co4 Co2 C1 Co1 177.1(4)
Co3 Co2 C1 Co1 -87.5(3)
Co5 Co2 C1 Co1 83.1(3)
C5 Co2 C1 Co5 15.5(6)
C4 Co2 C1 Co5 -179.9(6)
C3 Co2 C1 Co5 -85.4(4)
C10 Co2 C1 Co5 95.1(4)
Co1 Co2 C1 Co5 -83.1(3)
Co4 Co2 C1 Co5 94.0(3)
Co3 Co2 C1 Co5 -170.7(4)
C5 Co2 C1 Co4 -78.5(5)
C4 Co2 C1 Co4 86.1(7)
C3 Co2 C1 Co4 -179.3(4)
C10 Co2 C1 Co4 1.2(4)
Co1 Co2 C1 Co4 -177.1(4)
Co3 Co2 C1 Co4 95.3(3)
Co5 Co2 C1 Co4 -94.0(3)
C5 Co2 C1 Co6 -148.7(13)
C4 Co2 C1 Co6 15.8(16)
C3 Co2 C1 Co6 110.4(14)
C10 Co2 C1 Co6 -69.1(14)
Co1 Co2 C1 Co6 112.6(14)
Co4 Co2 C1 Co6 -70.2(13)
Co3 Co2 C1 Co6 25.1(12)
Co5 Co2 C1 Co6 -164.2(15)
C5 Co2 C1 Co3 -173.8(4)
C4 Co2 C1 Co3 -9.3(7)
C3 Co2 C1 Co3 85.3(4)
C10 Co2 C1 Co3 -94.2(4)
Co1 Co2 C1 Co3 87.5(3)
Co4 Co2 C1 Co3 -95.3(3)
Co5 Co2 C1 Co3 170.7(4)
C12' Co6 C2 Co7 164.8(12)
C9 Co6 C2 Co7 -103.0(5)
C1 Co6 C2 Co7 33.2(4)
C12 Co6 C2 Co7 148.2(6)
Co8 Co6 C2 Co7 -97.0(3)
Co3 Co6 C2 Co7 93.1(3)
Co4 Co6 C2 Co7 57.3(2)
Co1 Co6 C2 Co7 -1.8(6)
C12' Co6 C2 Co11 72.3(13)
C9 Co6 C2 Co11 164.6(5)
C1 Co6 C2 Co11 -59.3(5)
C12 Co6 C2 Co11 55.8(7)
Co8 Co6 C2 Co11 170.6(5)
Co3 Co6 C2 Co11 0.7(6)
Co7 Co6 C2 Co11 -92.4(4)
Co4 Co6 C2 Co11 -35.2(3)
Co1 Co6 C2 Co11 -94.3(5)
C12' Co6 C2 Co10 -14.9(13)
C9 Co6 C2 Co10 77.4(5)
C1 Co6 C2 Co10 -146.5(3)
C12 Co6 C2 Co10 -31.4(7)
Co8 Co6 C2 Co10 83.3(3)
Co3 Co6 C2 Co10 -86.5(4)
Co7 Co6 C2 Co10 -179.6(5)
Co4 Co6 C2 Co10 -122.4(3)
Co1 Co6 C2 Co10 178.54(11)
C12' Co6 C2 Co8 -98.2(12)
C9 Co6 C2 Co8 -6.0(5)
C1 Co6 C2 Co8 130.2(3)
C12 Co6 C2 Co8 -114.8(6)
Co3 Co6 C2 Co8 -169.89(12)
Co7 Co6 C2 Co8 97.0(3)
Co4 Co6 C2 Co8 154.3(2)
Co1 Co6 C2 Co8 95.2(4)
C12' Co6 C2 Co9 -123.8(18)
C9 Co6 C2 Co9 -31.6(15)
C1 Co6 C2 Co9 104.6(14)
C12 Co6 C2 Co9 -140.4(14)
Co8 Co6 C2 Co9 -25.6(12)
Co3 Co6 C2 Co9 164.5(11)
Co7 Co6 C2 Co9 71.4(13)
Co4 Co6 C2 Co9 128.7(14)
Co1 Co6 C2 Co9 69.6(15)
C18 Co7 C2 Co6 162.5(4)
C19 Co7 C2 Co6 -90.9(4)
C8 Co7 C2 Co6 48.5(5)
Co9 Co7 C2 Co6 162.6(4)
Co5 Co7 C2 Co6 -5.8(4)
Co4 Co7 C2 Co6 -58.2(2)
Co11 Co7 C2 Co6 -112.5(4)
Co8 Co7 C2 Co6 80.3(3)
C18 Co7 C2 Co11 -84.9(4)
C19 Co7 C2 Co11 21.6(4)
C8 Co7 C2 Co11 161.1(4)
Co9 Co7 C2 Co11 -84.9(3)
Co5 Co7 C2 Co11 106.7(2)
Co4 Co7 C2 Co11 54.3(2)
Co6 Co7 C2 Co11 112.5(4)
Co8 Co7 C2 Co11 -167.1(5)
C18 Co7 C2 Co10 -18.7(18)
C19 Co7 C2 Co10 87.8(17)
C8 Co7 C2 Co10 -132.7(16)
Co9 Co7 C2 Co10 -18.7(15)
Co5 Co7 C2 Co10 172.9(15)
Co4 Co7 C2 Co10 120.5(17)
Co6 Co7 C2 Co10 178.7(19)
Co11 Co7 C2 Co10 66.2(16)
Co8 Co7 C2 Co10 -100.9(17)
C18 Co7 C2 Co8 82.2(5)
C19 Co7 C2 Co8 -171.3(3)
C8 Co7 C2 Co8 -31.8(6)
Co9 Co7 C2 Co8 82.3(3)
Co5 Co7 C2 Co8 -86.2(3)
Co4 Co7 C2 Co8 -138.6(3)
Co6 Co7 C2 Co8 -80.3(3)
Co11 Co7 C2 Co8 167.1(5)
C18 Co7 C2 Co9 -0.1(5)
C19 Co7 C2 Co9 106.5(3)
C8 Co7 C2 Co9 -114.1(4)
Co5 Co7 C2 Co9 -168.41(11)
Co4 Co7 C2 Co9 139.2(2)
Co6 Co7 C2 Co9 -162.6(4)
Co11 Co7 C2 Co9 84.9(3)
Co8 Co7 C2 Co9 -82.3(3)
C13 Co11 C2 Co6 151.9(7)
C11 Co11 C2 Co6 5.3(6)
C14 Co11 C2 Co6 -92.5(5)
Co10 Co11 C2 Co6 -103.3(4)
Co4 Co11 C2 Co6 36.1(3)
Co9 Co11 C2 Co6 175.0(5)
Co7 Co11 C2 Co6 91.4(4)
C13 Co11 C2 Co7 60.5(9)
C11 Co11 C2 Co7 -86.1(5)
C14 Co11 C2 Co7 176.1(4)
Co10 Co11 C2 Co7 165.3(4)
Co4 Co11 C2 Co7 -55.3(2)
Co9 Co11 C2 Co7 83.6(3)
C13 Co11 C2 Co10 -104.8(8)
C11 Co11 C2 Co10 108.7(4)
C14 Co11 C2 Co10 10.8(5)
Co4 Co11 C2 Co10 139.4(2)
Co9 Co11 C2 Co10 -81.7(3)
Co7 Co11 C2 Co10 -165.3(4)
C13 Co11 C2 Co8 -64.8(19)
C11 Co11 C2 Co8 148.6(16)
C14 Co11 C2 Co8 50.8(17)
Co10 Co11 C2 Co8 40.0(15)
Co4 Co11 C2 Co8 179.4(17)
Co9 Co11 C2 Co8 -41.7(15)
Co7 Co11 C2 Co8 -125.3(18)
C13 Co11 C2 Co9 -23.1(9)
C11 Co11 C2 Co9 -169.7(4)
C14 Co11 C2 Co9 92.5(4)
Co10 Co11 C2 Co9 81.7(3)
Co4 Co11 C2 Co9 -138.9(2)
Co7 Co11 C2 Co9 -83.6(3)
C23 Co10 C2 Co6 -15.2(14)
C16 Co10 C2 Co6 -161.2(5)
C14 Co10 C2 Co6 100.6(5)
Co11 Co10 C2 Co6 111.1(4)
Co9 Co10 C2 Co6 -162.5(5)
Co8 Co10 C2 Co6 -78.9(3)
C23 Co10 C2 Co7 166.1(16)
C16 Co10 C2 Co7 20.1(18)
C14 Co10 C2 Co7 -78.1(17)
Co11 Co10 C2 Co7 -67.6(16)
Co9 Co10 C2 Co7 18.8(15)
Co8 Co10 C2 Co7 102.4(17)
C23 Co10 C2 Co11 -126.3(12)
C16 Co10 C2 Co11 87.6(5)
C14 Co10 C2 Co11 -10.5(5)
Co9 Co10 C2 Co11 86.3(3)
Co8 Co10 C2 Co11 170.0(4)
C23 Co10 C2 Co8 63.7(13)
C16 Co10 C2 Co8 -82.3(5)
C14 Co10 C2 Co8 179.5(4)
Co11 Co10 C2 Co8 -170.0(4)
Co9 Co10 C2 Co8 -83.6(3)
C23 Co10 C2 Co9 147.3(12)
C16 Co10 C2 Co9 1.3(5)
C14 Co10 C2 Co9 -96.8(4)
Co11 Co10 C2 Co9 -86.3(3)
Co8 Co10 C2 Co9 83.6(3)
C25 Co8 C2 Co6 -100.6(8)
C24 Co8 C2 Co6 110.0(5)
C9 Co8 C2 Co6 5.8(5)
Co9 Co8 C2 Co6 -172.1(4)
Co10 Co8 C2 Co6 106.4(3)
Co7 Co8 C2 Co6 -89.3(3)
C25 Co8 C2 Co7 -11.3(9)
C24 Co8 C2 Co7 -160.8(5)
C9 Co8 C2 Co7 95.0(5)
Co6 Co8 C2 Co7 89.3(3)
Co9 Co8 C2 Co7 -82.9(3)
Co10 Co8 C2 Co7 -164.3(5)
C25 Co8 C2 Co11 113.4(17)
C24 Co8 C2 Co11 -36.0(18)
C9 Co8 C2 Co11 -140.2(17)
Co6 Co8 C2 Co11 -146.0(18)
Co9 Co8 C2 Co11 41.9(15)
Co10 Co8 C2 Co11 -39.6(15)
Co7 Co8 C2 Co11 124.8(18)
C25 Co8 C2 Co10 153.0(8)
C24 Co8 C2 Co10 3.6(6)
C9 Co8 C2 Co10 -100.6(4)
Co6 Co8 C2 Co10 -106.4(3)
Co9 Co8 C2 Co10 81.5(3)
Co7 Co8 C2 Co10 164.3(5)
C25 Co8 C2 Co9 71.5(8)
C24 Co8 C2 Co9 -77.9(5)
C9 Co8 C2 Co9 177.9(4)
Co6 Co8 C2 Co9 172.1(4)
Co10 Co8 C2 Co9 -81.5(3)
Co7 Co8 C2 Co9 82.9(3)
C17 Co9 C2 Co6 17.4(16)
C15 Co9 C2 Co6 -150.3(13)
C16 Co9 C2 Co6 111.6(14)
C18 Co9 C2 Co6 -72.4(14)
Co10 Co9 C2 Co6 112.7(15)
Co7 Co9 C2 Co6 -72.4(13)
Co8 Co9 C2 Co6 25.4(12)
Co11 Co9 C2 Co6 -165.0(16)
C17 Co9 C2 Co7 89.8(6)
C15 Co9 C2 Co7 -77.9(7)
C16 Co9 C2 Co7 -176.0(4)
C18 Co9 C2 Co7 0.0(3)
Co10 Co9 C2 Co7 -174.9(4)
Co8 Co9 C2 Co7 97.8(3)
Co11 Co9 C2 Co7 -92.6(3)
C17 Co9 C2 Co11 -177.6(5)
C15 Co9 C2 Co11 14.8(7)
C16 Co9 C2 Co11 -83.4(4)
C18 Co9 C2 Co11 92.7(3)
Co10 Co9 C2 Co11 -82.3(3)
Co7 Co9 C2 Co11 92.6(3)
Co8 Co9 C2 Co11 -169.5(4)
C17 Co9 C2 Co10 -95.3(5)
C15 Co9 C2 Co10 97.0(6)
C16 Co9 C2 Co10 -1.1(4)
C18 Co9 C2 Co10 174.9(3)
Co7 Co9 C2 Co10 174.9(4)
Co8 Co9 C2 Co10 -87.3(3)
Co11 Co9 C2 Co10 82.3(3)
C17 Co9 C2 Co8 -8.0(6)
C15 Co9 C2 Co8 -175.7(6)
C16 Co9 C2 Co8 86.2(4)
C18 Co9 C2 Co8 -97.8(3)
Co10 Co9 C2 Co8 87.3(3)
Co7 Co9 C2 Co8 -97.8(3)
Co11 Co9 C2 Co8 169.5(4)
C21 Co1 C3 O3 13.3(19)
C1 Co1 C3 O3 175.8(17)
C7 Co1 C3 O3 -84.3(18)
Co5 Co1 C3 O3 -134.3(17)
Co2 Co1 C3 O3 178(2)
Co3 Co1 C3 O3 128.8(18)
Co6 Co1 C3 O3 156.4(15)
C21 Co1 C3 Co2 -165.0(6)
C1 Co1 C3 Co2 -2.4(4)
C7 Co1 C3 Co2 97.4(4)
Co5 Co1 C3 Co2 47.5(3)
Co3 Co1 C3 Co2 -49.4(3)
Co6 Co1 C3 Co2 -21.9(7)
C5 Co2 C3 O3 52.8(13)
C4 Co2 C3 O3 -46.3(13)
C1 Co2 C3 O3 -176.4(13)
C10 Co2 C3 O3 -22(23)
Co1 Co2 C3 O3 -178.6(16)
Co4 Co2 C3 O3 -177.1(10)
Co3 Co2 C3 O3 -128.7(13)
Co5 Co2 C3 O3 138.0(13)
C5 Co2 C3 Co1 -128.6(5)
C4 Co2 C3 Co1 132.3(5)
C1 Co2 C3 Co1 2.3(4)
C10 Co2 C3 Co1 157(22)
Co4 Co2 C3 Co1 1.5(7)
Co3 Co2 C3 Co1 49.9(3)
Co5 Co2 C3 Co1 -43.4(3)
C5 Co2 C4 O4 -1(13)
C1 Co2 C4 O4 -169(12)
C3 Co2 C4 O4 95(13)
C10 Co2 C4 O4 -84(13)
Co1 Co2 C4 O4 133(13)
Co4 Co2 C4 O4 -117(13)
Co3 Co2 C4 O4 -176(13)
Co5 Co2 C4 O4 -170(8)
C4 Co2 C5 O5 -43(9)
C1 Co2 C5 O5 125(9)
C3 Co2 C5 O5 -136(9)
C10 Co2 C5 O5 43(9)
Co1 Co2 C5 O5 -177(9)
Co4 Co2 C5 O5 76(9)
Co3 Co2 C5 O5 62(12)
Co5 Co2 C5 O5 136(9)
C8 Co5 C6 O6 -62(15)
C1 Co5 C6 O6 146(14)
C7 Co5 C6 O6 30(15)
Co1 Co5 C6 O6 71(15)
Co7 Co5 C6 O6 -106(15)
Co2 Co5 C6 O6 130(15)
Co4 Co5 C6 O6 -171(14)
C6 Co5 C7 O7 -36.5(14)
C8 Co5 C7 O7 51.8(14)
C1 Co5 C7 O7 171.8(14)
Co1 Co5 C7 O7 -177.6(16)
Co7 Co5 C7 O7 87.5(14)
Co2 Co5 C7 O7 -139.6(14)
Co4 Co5 C7 O7 174.3(11)
C6 Co5 C7 Co1 141.1(4)
C8 Co5 C7 Co1 -130.6(4)
C1 Co5 C7 Co1 -10.6(4)
Co7 Co5 C7 Co1 -95.0(4)
Co2 Co5 C7 Co1 38.0(3)
Co4 Co5 C7 Co1 -8.1(6)
C21 Co1 C7 O7 -17.8(14)
C3 Co1 C7 O7 82.3(14)
C1 Co1 C7 O7 -171.6(13)
Co5 Co1 C7 O7 177.7(15)
Co2 Co1 C7 O7 137.6(13)
Co3 Co1 C7 O7 -169.8(10)
Co6 Co1 C7 O7 -132.9(13)
C21 Co1 C7 Co5 164.5(6)
C3 Co1 C7 Co5 -95.4(4)
C1 Co1 C7 Co5 10.7(4)
Co2 Co1 C7 Co5 -40.1(3)
Co3 Co1 C7 Co5 12.5(7)
Co6 Co1 C7 Co5 49.4(3)
C6 Co5 C8 O8 58.6(13)
C1 Co5 C8 O8 -138.0(12)
C7 Co5 C8 O8 -37.1(13)
Co1 Co5 C8 O8 -81.3(13)
Co7 Co5 C8 O8 -179.8(15)
Co2 Co5 C8 O8 -171.7(7)
Co4 Co5 C8 O8 176.4(12)
C6 Co5 C8 Co7 -121.7(4)
C1 Co5 C8 Co7 41.7(5)
C7 Co5 C8 Co7 142.6(4)
Co1 Co5 C8 Co7 98.4(3)
Co2 Co5 C8 Co7 8.1(14)
Co4 Co5 C8 Co7 -3.8(4)
C18 Co7 C8 O8 -35.1(12)
C2 Co7 C8 O8 90.3(12)
C19 Co7 C8 O8 -127.6(11)
Co9 Co7 C8 O8 21.3(14)
Co5 Co7 C8 O8 179.8(14)
Co4 Co7 C8 O8 -176.2(11)
Co6 Co7 C8 O8 122.4(11)
Co11 Co7 C8 O8 159.4(7)
Co8 Co7 C8 O8 69.5(12)
C18 Co7 C8 Co5 145.1(4)
C2 Co7 C8 Co5 -89.5(5)
C19 Co7 C8 Co5 52.6(4)
Co9 Co7 C8 Co5 -158.43(12)
Co4 Co7 C8 Co5 4.1(4)
Co6 Co7 C8 Co5 -57.3(3)
Co11 Co7 C8 Co5 -20.4(14)
Co8 Co7 C8 Co5 -110.2(3)
C12' Co6 C9 O9 -50(2)
C2 Co6 C9 O9 -174.3(18)
C1 Co6 C9 O9 53(2)
C12 Co6 C9 O9 -55(2)
Co8 Co6 C9 O9 180(2)
Co3 Co6 C9 O9 -7(2)
Co7 Co6 C9 O9 139.8(18)
Co4 Co6 C9 O9 99(2)
Co1 Co6 C9 O9 40.4(19)
C12' Co6 C9 Co8 130.5(9)
C2 Co6 C9 Co8 6.0(5)
C1 Co6 C9 Co8 -126.8(4)
C12 Co6 C9 Co8 125.4(6)
Co3 Co6 C9 Co8 173.10(13)
Co7 Co6 C9 Co8 -39.9(4)
Co4 Co6 C9 Co8 -81.2(11)
Co1 Co6 C9 Co8 -139.3(4)
C25 Co8 C9 O9 -48.3(18)
C24 Co8 C9 O9 50.9(19)
C2 Co8 C9 O9 174.5(17)
Co6 Co8 C9 O9 -180(2)
Co9 Co8 C9 O9 177.4(13)
Co10 Co8 C9 O9 127.6(17)
Co7 Co8 C9 O9 -144.1(17)
C25 Co8 C9 Co6 131.4(6)
C24 Co8 C9 Co6 -129.4(5)
C2 Co8 C9 Co6 -5.8(5)
Co9 Co8 C9 Co6 -2.9(10)
Co10 Co8 C9 Co6 -52.7(4)
Co7 Co8 C9 Co6 35.6(4)
C1 Co4 C10 O10 -179(5)
C19 Co4 C10 O10 63(5)
C11 Co4 C10 O10 -41(5)
Co2 Co4 C10 O10 179(5)
Co11 Co4 C10 O10 -12(5)
Co7 Co4 C10 O10 75(5)
Co6 Co4 C10 O10 -144(4)
Co5 Co4 C10 O10 135(5)
Co3 Co4 C10 O10 -135(5)
C1 Co4 C10 Co2 1.5(5)
C19 Co4 C10 Co2 -116.2(3)
C11 Co4 C10 Co2 139.8(4)
Co11 Co4 C10 Co2 169.09(14)
Co7 Co4 C10 Co2 -104.3(4)
Co6 Co4 C10 Co2 37.1(11)
Co5 Co4 C10 Co2 -44.3(3)
Co3 Co4 C10 Co2 45.4(3)
C5 Co2 C10 O10 -50.4(12)
C4 Co2 C10 O10 48.9(12)
C1 Co2 C10 O10 178.9(12)
C3 Co2 C10 O10 24(23)
Co1 Co2 C10 O10 -179.3(9)
Co4 Co2 C10 O10 -179.8(14)
Co3 Co2 C10 O10 131.2(11)
Co5 Co2 C10 O10 -135.4(11)
C5 Co2 C10 Co4 129.4(5)
C4 Co2 C10 Co4 -131.3(6)
C1 Co2 C10 Co4 -1.3(4)
C3 Co2 C10 Co4 -156(22)
Co1 Co2 C10 Co4 0.5(6)
Co3 Co2 C10 Co4 -49.0(3)
Co5 Co2 C10 Co4 44.4(3)
C13 Co11 C11 O11 63.0(15)
C2 Co11 C11 O11 -134.8(14)
C14 Co11 C11 O11 -33.0(15)
Co10 Co11 C11 O11 -77.4(15)
Co4 Co11 C11 O11 -177.5(17)
Co9 Co11 C11 O11 -165.5(8)
Co7 Co11 C11 O11 178.7(14)
C13 Co11 C11 Co4 -119.5(5)
C2 Co11 C11 Co4 42.7(5)
C14 Co11 C11 Co4 144.5(5)
Co10 Co11 C11 Co4 100.2(3)
Co9 Co11 C11 Co4 12.0(16)
Co7 Co11 C11 Co4 -3.7(4)
C10 Co4 C11 O11 -36.4(14)
C1 Co4 C11 O11 88.4(14)
C19 Co4 C11 O11 -129.8(14)
Co2 Co4 C11 O11 18.6(17)
Co11 Co4 C11 O11 177.6(17)
Co7 Co4 C11 O11 -178.5(13)
Co6 Co4 C11 O11 120.2(14)
Co5 Co4 C11 O11 158.8(8)
Co3 Co4 C11 O11 66.6(14)
C10 Co4 C11 Co11 146.0(5)
C1 Co4 C11 Co11 -89.2(5)
C19 Co4 C11 Co11 52.5(5)
Co2 Co4 C11 Co11 -159.05(13)
Co7 Co4 C11 Co11 3.9(4)
Co6 Co4 C11 Co11 -57.4(4)
Co5 Co4 C11 Co11 -18.8(16)
Co3 Co4 C11 Co11 -111.0(3)
C22 Co3 C12 O12 -49(2)
C20 Co3 C12 O12 51(3)
C1 Co3 C12 O12 175(2)
C12' Co3 C12 O12 109(5)
Co6 Co3 C12 O12 170(3)
Co2 Co3 C12 O12 -166.2(16)
Co1 Co3 C12 O12 128(2)
Co4 Co3 C12 O12 -143(2)
C22 Co3 C12 Co6 141.3(7)
C20 Co3 C12 Co6 -119.1(6)
C1 Co3 C12 Co6 4.9(6)
C12' Co3 C12 Co6 -61(3)
Co2 Co3 C12 Co6 24.0(15)
Co1 Co3 C12 Co6 -41.8(7)
Co4 Co3 C12 Co6 47.0(5)
C12' Co6 C12 O12 -67(4)
C9 Co6 C12 O12 -49(2)
C2 Co6 C12 O12 59(2)
C1 Co6 C12 O12 -175(2)
Co8 Co6 C12 O12 1(3)
Co3 Co6 C12 O12 -171(3)
Co7 Co6 C12 O12 104(2)
Co4 Co6 C12 O12 139(2)
Co1 Co6 C12 O12 -138(2)
C12' Co6 C12 Co3 103(4)
C9 Co6 C12 Co3 121.2(6)
C2 Co6 C12 Co3 -130.4(5)
C1 Co6 C12 Co3 -4.9(6)
Co8 Co6 C12 Co3 171.23(16)
Co7 Co6 C12 Co3 -86.0(10)
Co4 Co6 C12 Co3 -50.2(6)
Co1 Co6 C12 Co3 32.7(6)
C9 Co6 C12' O12' -49(3)
C2 Co6 C12' O12' 51(4)
C1 Co6 C12' O12' -172(3)
C12 Co6 C12' O12' 113(6)
Co8 Co6 C12' O12' -8(4)
Co3 Co6 C12' O12' 177(4)
Co7 Co6 C12' O12' 95(5)
Co4 Co6 C12' O12' 142(3)
Co1 Co6 C12' O12' -137(3)
C9 Co6 C12' Co3 133.9(8)
C2 Co6 C12' Co3 -125.8(6)
C1 Co6 C12' Co3 11.1(10)
C12 Co6 C12' Co3 -64(4)
Co8 Co6 C12' Co3 175.2(2)
Co7 Co6 C12' Co3 -82(3)
Co4 Co6 C12' Co3 -35.4(10)
Co1 Co6 C12' Co3 46.5(7)
C22 Co3 C12' O12' -48(3)
C20 Co3 C12' O12' 52(3)
C12 Co3 C12' O12' -71(4)
C1 Co3 C12' O12' 172(3)
Co6 Co3 C12' O12' -177(4)
Co2 Co3 C12' O12' 169(2)
Co1 Co3 C12' O12' 126(3)
Co4 Co3 C12' O12' -145(3)
C22 Co3 C12' Co6 128.6(9)
C20 Co3 C12' Co6 -130.9(9)
C12 Co3 C12' Co6 106(4)
C1 Co3 C12' Co6 -10.7(9)
Co2 Co3 C12' Co6 -13.5(19)
Co1 Co3 C12' Co6 -56.6(9)
Co4 Co3 C12' Co6 31.6(10)
C11 Co11 C13 O13 -89(10)
C2 Co11 C13 O13 120(10)
C14 Co11 C13 O13 4(10)
Co10 Co11 C13 O13 45(10)
Co4 Co11 C13 O13 -133(10)
Co9 Co11 C13 O13 103(10)
Co7 Co11 C13 O13 162(10)
C13 Co11 C14 O14 -39.7(18)
C11 Co11 C14 O14 51.2(18)
C2 Co11 C14 O14 170.4(17)
Co10 Co11 C14 O14 -179(2)
Co4 Co11 C14 O14 85.1(18)
Co9 Co11 C14 O14 -140.2(17)
Co7 Co11 C14 O14 174.9(13)
C13 Co11 C14 Co10 139.3(5)
C11 Co11 C14 Co10 -129.8(4)
C2 Co11 C14 Co10 -10.6(5)
Co4 Co11 C14 Co10 -95.9(4)
Co9 Co11 C14 Co10 38.9(4)
Co7 Co11 C14 Co10 -6.1(9)
C23 Co10 C14 O14 -12.8(18)
C16 Co10 C14 O14 84.0(18)
C2 Co10 C14 O14 -170.5(17)
Co11 Co10 C14 O14 179(2)
Co9 Co10 C14 O14 138.1(17)
Co8 Co10 C14 O14 -169.9(13)
C23 Co10 C14 Co11 168.1(5)
C16 Co10 C14 Co11 -95.1(5)
C2 Co10 C14 Co11 10.5(5)
Co9 Co10 C14 Co11 -40.9(4)
Co8 Co10 C14 Co11 11.1(9)
C17 Co9 C15 O15 27(14)
C2 Co9 C15 O15 -163(13)
C16 Co9 C15 O15 -65(14)
C18 Co9 C15 O15 117(14)
Co10 Co9 C15 O15 -101(14)
Co7 Co9 C15 O15 146(14)
Co8 Co9 C15 O15 49(16)
Co11 Co9 C15 O15 -153(14)
C23 Co10 C16 O16 14(2)
C2 Co10 C16 O16 -179(2)
C14 Co10 C16 O16 -80(2)
Co11 Co10 C16 O16 -130(2)
Co9 Co10 C16 O16 -178(2)
Co8 Co10 C16 O16 134(2)
C23 Co10 C16 Co9 -167.5(6)
C2 Co10 C16 Co9 -1.2(5)
C14 Co10 C16 Co9 97.9(4)
Co11 Co10 C16 Co9 48.4(4)
Co8 Co10 C16 Co9 -48.2(3)
C17 Co9 C16 O16 -56.5(15)
C15 Co9 C16 O16 41.8(15)
C2 Co9 C16 O16 179.7(14)
C18 Co9 C16 O16 75(5)
Co10 Co9 C16 O16 178.6(18)
Co7 Co9 C16 O16 175.2(11)
Co8 Co9 C16 O16 -132.8(15)
Co11 Co9 C16 O16 134.1(15)
C17 Co9 C16 Co10 124.9(6)
C15 Co9 C16 Co10 -136.8(5)
C2 Co9 C16 Co10 1.1(5)
C18 Co9 C16 Co10 -104(5)
Co7 Co9 C16 Co10 -3.4(8)
Co8 Co9 C16 Co10 48.6(4)
Co11 Co9 C16 Co10 -44.5(4)
C15 Co9 C17 O17 -35(7)
C2 Co9 C17 O17 154(7)
C16 Co9 C17 O17 59(7)
C18 Co9 C17 O17 -118(7)
Co10 Co9 C17 O17 99(7)
Co7 Co9 C17 O17 -154(7)
Co8 Co9 C17 O17 148(7)
Co11 Co9 C17 O17 144(6)
C2 Co7 C18 O18 -178(4)
C19 Co7 C18 O18 63(4)
C8 Co7 C18 O18 -41(4)
Co9 Co7 C18 O18 -178(4)
Co5 Co7 C18 O18 -11(4)
Co4 Co7 C18 O18 76(4)
Co6 Co7 C18 O18 -146(3)
Co11 Co7 C18 O18 136(4)
Co8 Co7 C18 O18 -135(4)
C2 Co7 C18 Co9 0.0(4)
C19 Co7 C18 Co9 -118.2(3)
C8 Co7 C18 Co9 137.7(3)
Co5 Co7 C18 Co9 167.55(11)
Co4 Co7 C18 Co9 -105.3(3)
Co6 Co7 C18 Co9 32.7(9)
Co11 Co7 C18 Co9 -45.9(2)
Co8 Co7 C18 Co9 43.4(2)
C17 Co9 C18 O18 56.0(10)
C15 Co9 C18 O18 -42.1(10)
C2 Co9 C18 O18 179.5(9)
C16 Co9 C18 O18 -76(5)
Co10 Co9 C18 O18 -175.1(7)
Co7 Co9 C18 O18 179.6(11)
Co8 Co9 C18 O18 132.4(9)
Co11 Co9 C18 O18 -134.5(9)
C17 Co9 C18 Co7 -123.6(5)
C15 Co9 C18 Co7 138.3(5)
C2 Co9 C18 Co7 0.0(3)
C16 Co9 C18 Co7 105(5)
Co10 Co9 C18 Co7 5.3(5)
Co8 Co9 C18 Co7 -47.2(3)
Co11 Co9 C18 Co7 45.9(3)
C10 Co4 C19 O19 -10.6(11)
C1 Co4 C19 O19 -131.4(10)
C11 Co4 C19 O19 77.6(11)
Co2 Co4 C19 O19 -77.3(11)
Co11 Co4 C19 O19 114.0(11)
Co7 Co4 C19 O19 180.0(12)
Co6 Co4 C19 O19 -179.6(10)
Co5 Co4 C19 O19 -117.5(11)
Co3 Co4 C19 O19 -144.2(8)
C10 Co4 C19 Co7 169.5(4)
C1 Co4 C19 Co7 48.6(4)
C11 Co4 C19 Co7 -102.3(4)
Co2 Co4 C19 Co7 102.7(2)
Co11 Co4 C19 Co7 -66.0(2)
Co6 Co4 C19 Co7 0.4(3)
Co5 Co4 C19 Co7 62.5(2)
Co3 Co4 C19 Co7 35.8(8)
C18 Co7 C19 O19 -11.9(11)
C2 Co7 C19 O19 -133.0(10)
C8 Co7 C19 O19 76.6(11)
Co9 Co7 C19 O19 -77.8(11)
Co5 Co7 C19 O19 112.8(11)
Co4 Co7 C19 O19 -180.0(13)
Co6 Co7 C19 O19 179.6(10)
Co11 Co7 C19 O19 -117.4(11)
Co8 Co7 C19 O19 -146.6(8)
C18 Co7 C19 Co4 168.1(4)
C2 Co7 C19 Co4 47.0(4)
C8 Co7 C19 Co4 -103.4(4)
Co9 Co7 C19 Co4 102.2(3)
Co5 Co7 C19 Co4 -67.2(2)
Co6 Co7 C19 Co4 -0.4(3)
Co11 Co7 C19 Co4 62.6(2)
Co8 Co7 C19 Co4 33.3(7)
C22 Co3 C20 O20 31(8)
C12 Co3 C20 O20 -60(8)
C1 Co3 C20 O20 -171(8)
C12' Co3 C20 O20 -74(8)
Co6 Co3 C20 O20 -113(8)
Co2 Co3 C20 O20 139(8)
Co1 Co3 C20 O20 -171(8)
Co4 Co3 C20 O20 162(7)
C3 Co1 C21 O21 -143(13)
C1 Co1 C21 O21 73(13)
C7 Co1 C21 O21 -44(13)
Co5 Co1 C21 O21 -24(13)
Co2 Co1 C21 O21 -168(12)
Co3 Co1 C21 O21 119(13)
Co6 Co1 C21 O21 62(13)
C20 Co3 C22 O22 97(25)
C12 Co3 C22 O22 -162(25)
C1 Co3 C22 O22 -56(25)
C12' Co3 C22 O22 -168(25)
Co6 Co3 C22 O22 -123(25)
Co2 Co3 C22 O22 -10(25)
Co1 Co3 C22 O22 26(26)
Co4 Co3 C22 O22 -67(25)
C16 Co10 C23 O23 -66(34)
C2 Co10 C23 O23 146(33)
C14 Co10 C23 O23 30(34)
Co11 Co10 C23 O23 44(35)
Co9 Co10 C23 O23 -86(34)
Co8 Co10 C23 O23 -165(34)
C25 Co8 C24 O24 6(8)
C2 Co8 C24 O24 165(8)
C9 Co8 C24 O24 -91(8)
Co6 Co8 C24 O24 -136(8)
Co9 Co8 C24 O24 116(8)
Co10 Co8 C24 O24 168(8)
Co7 Co8 C24 O24 131(7)
C24 Co8 C25 O25 -51(26)
C2 Co8 C25 O25 155(25)
C9 Co8 C25 O25 48(26)
Co6 Co8 C25 O25 91(26)
Co9 Co8 C25 O25 -157(26)
Co10 Co8 C25 O25 -120(25)
Co7 Co8 C25 O25 147(26)
C101 N1 C104 C105 -66.2
C103 N1 C104 C105 56.0
C102 N1 C104 C105 173.7
N1 C104 C105 C106 92.1
N1 C104 C105 C110 -90.8
C110 C105 C106 C107 1.3
C104 C105 C106 C107 178.5
C105 C106 C107 C108 0.1
C106 C107 C108 C109 -0.5
C107 C108 C109 C110 -0.4
C108 C109 C110 C105 1.8
C106 C105 C110 C109 -2.2
C104 C105 C110 C109 -179.4
C201 N2 C204 C205 -66.2
C203 N2 C204 C205 56.0
C202 N2 C204 C205 173.7
N2 C204 C205 C206 92.1
N2 C204 C205 C210 -90.8
C210 C205 C206 C207 1.3
C204 C205 C206 C207 178.5
C205 C206 C207 C208 0.1
C206 C207 C208 C209 -0.5
C207 C208 C209 C210 -0.4
C208 C209 C210 C205 1.8
C206 C205 C210 C209 -2.2
C204 C205 C210 C209 -179.4
